data_4077545
loop_
_publ_author_name
'Adams, Richard D.'
'Qu, Bo'

_publ_section_title
;
 New Triosmium Complexes Containing a Partially Hydrogenated
 Bis(ferrocenyl)butadiyne Ligand. Their Structures and Electrochemical
 Responses
;
_journal_issue 20
_journal_name_full Organometallics
_journal_page_first 4090
_journal_paper_doi 10.1021/om000432i
_journal_volume 19
_journal_year 2000
_chemical_formula_sum 'C42 H32 Cl2 Fe2 O9 Os3 Pt'
_chemical_formula_weight 1629.00
_space_group_IT_number 2
_symmetry_cell_setting triclinic
_symmetry_Int_Tables_number 2
_symmetry_space_group_name_Hall '-P 1'
_symmetry_space_group_name_H-M 'P -1'
_audit_creation_date 1999-05-30
_audit_creation_method 'by teXsan v1.8'
_audit_update_record
;
?
;
_cell_angle_alpha 96.41(2)
_cell_angle_beta 107.87(2)
_cell_angle_gamma 81.71(3)
_cell_formula_units_Z 2
_cell_length_a 11.359(2)
_cell_length_b 18.684(5)
_cell_length_c 10.826(2)
_cell_measurement_reflns_used 13
_cell_measurement_temperature 296.2
_cell_measurement_theta_max 4.6
_cell_measurement_theta_min 2.3
_cell_volume 2158.4(8)
_computing_cell_refinement 'MSC/AFC Diffractometer Control'
_computing_data_collection 'MSC/AFC Diffractometer Control'
_computing_data_reduction 'teXsan (MSC, 1992-1997)'
_computing_publication_material 'teXsan (MSC, 1992-1997)'
_computing_structure_refinement 'teXsan (MSC, 1992-1997)'
_computing_structure_solution
;
SIR92 (Altomare, et. al. 1993)
;
_diffrn_ambient_temperature 296.2
_diffrn_measurement_device_type 'Rigaku AFC6S'
_diffrn_measurement_method \w-2\q
_diffrn_orient_matrix_UB_11 0.03790
_diffrn_orient_matrix_UB_12 -0.02472
_diffrn_orient_matrix_UB_13 0.08281
_diffrn_orient_matrix_UB_21 0.00295
_diffrn_orient_matrix_UB_22 0.04814
_diffrn_orient_matrix_UB_23 0.05056
_diffrn_orient_matrix_UB_31 -0.08511
_diffrn_orient_matrix_UB_32 -0.00243
_diffrn_orient_matrix_UB_33 0.00722
_diffrn_radiation_detector 'scintillation counter'
_diffrn_radiation_monochromator graphite
_diffrn_radiation_source 'X-ray tube'
_diffrn_radiation_type 'Mo K\a'
_diffrn_radiation_wavelength 0.7107
_diffrn_reflns_av_R_equivalents 0.02337
_diffrn_reflns_av_sigmaI/netI 0.030
_diffrn_reflns_limit_h_max 11
_diffrn_reflns_limit_h_min 0
_diffrn_reflns_limit_k_max 19
_diffrn_reflns_limit_k_min -19
_diffrn_reflns_limit_l_max 10
_diffrn_reflns_limit_l_min -11
_diffrn_reflns_number 5286
_diffrn_reflns_reduction_process 'Lp corrections applied'
_diffrn_reflns_theta_max 21.50
_diffrn_reflns_theta_min 1.11
_diffrn_standards_decay_% -0.68
_diffrn_standards_interval_count 150
_diffrn_standards_number 3
_exptl_absorpt_coefficient_mu 12.836
_exptl_absorpt_correction_T_max 1.000
_exptl_absorpt_correction_T_min 0.527
_exptl_absorpt_correction_type
;
\DF (DIFABS; Walker & Stuart, 1983)
;
_exptl_crystal_colour --------------------
_exptl_crystal_density_diffrn 2.506
_exptl_crystal_density_meas ?
_exptl_crystal_description ----------
_exptl_crystal_F_000 1496.00
_exptl_crystal_size_max 0.00
_exptl_crystal_size_mid 0.00
_exptl_crystal_size_min 0.00
_refine_diff_density_max 1.58
_refine_diff_density_min -1.90
_refine_ls_extinction_method none
_refine_ls_goodness_of_fit_all 1.181
_refine_ls_goodness_of_fit_ref 1.181
_refine_ls_hydrogen_treatment noref
_refine_ls_matrix_type full
_refine_ls_number_constraints 0
_refine_ls_number_parameters 527
_refine_ls_number_reflns 4001
_refine_ls_number_restraints 0
_refine_ls_R_factor_all 0.0391
_refine_ls_R_factor_gt 0.0391
_refine_ls_shift/esd_max 0.0100
_refine_ls_shift/esd_mean 0.0000
_refine_ls_structure_factor_coef F
_refine_ls_weighting_details 'w = 1/[\s^2^(Fo) + 0.00164|Fo|^2^]'
_refine_ls_weighting_scheme calc
_refine_ls_wR_factor_all 0.0545
_refine_ls_wR_factor_ref 0.0545
_reflns_number_gt 4001
_reflns_number_total 4968
_reflns_threshold_expression I>3.00\s(I)
_cod_data_source_file om000432i.cif
_cod_data_source_block afc6s.xtl_master_file
_cod_depositor_comments
;
The following automatic conversions were performed:

'_exptl_crystal_density_meas' value 'not measured' was changed to '?'
- the value is perceived as not measured.

Automatic conversion script
Id: cif_fix_values 3008 2015-01-20 13:52:24Z robertas 

The following automatic conversions were performed:

'_refine_ls_weighting_scheme' value 'w = 1/[\s^2^(Fo) +
0.00164|Fo|^2^]' was changed to 'calc'. New tag
'_refine_ls_weighting_details' was created. The value of the new tag
was set to 'w = 1/[\s^2^(Fo) + 0.00164|Fo|^2^]'.

Automatic conversion script
Id: cif_fix_values 3143 2015-03-26 13:38:13Z robertas 
;
_cod_original_cell_volume 2158.4(9)
_cod_original_sg_symbol_H-M 'P -1       '
_cod_original_formula_sum 'C42 H32 Cl2 Fe2 O9 Os3 Pt '
_cod_database_code 4077545

loop_
_symmetry_equiv_pos_as_xyz
'   +x,   +y,   +z'
'   -x,   -y,   -z'

loop_
_atom_site_label
_atom_site_fract_x
_atom_site_fract_y
_atom_site_fract_z
_atom_site_U_iso_or_equiv
_atom_site_occupancy
_atom_site_adp_type
_atom_site_calc_flag
Pt(1) 0.76397(5) 0.25863(3) 0.73150(5) 0.0388(2) 1.000 Uani d
Os(1) 1.00629(5) 0.27983(3) 0.80105(5) 0.0421(2) 1.000 Uani d
Os(2) 0.93553(6) 0.13943(3) 0.70882(6) 0.0483(2) 1.000 Uani d
Os(3) 1.03386(6) 0.20994(4) 0.56351(6) 0.0506(2) 1.000 Uani d
Fe(1) 0.4325(2) 0.1062(1) 0.2078(2) 0.0499(7) 1.000 Uani d
Fe(2) 0.7970(3) 0.4026(1) 0.3651(2) 0.0635(8) 1.000 Uani d
Cl(1) 0.349(2) 0.3840(9) 0.305(1) 0.39(1) 1.000 Uani d
Cl(2) 0.310(1) 0.4344(7) 0.067(1) 0.225(6) 1.000 Uani d
O(10) 1.278(1) 0.2928(8) 0.828(1) 0.082(5) 1.000 Uani d
O(11) 0.968(1) 0.4416(8) 0.877(1) 0.081(5) 1.000 Uani d
O(12) 1.055(1) 0.2300(9) 1.072(1) 0.090(5) 1.000 Uani d
O(20) 0.851(1) 0.1106(8) 0.939(1) 0.091(5) 1.000 Uani d
O(21) 0.818(2) 0.0165(8) 0.523(2) 0.121(6) 1.000 Uani d
O(22) 1.173(2) 0.043(1) 0.835(2) 0.125(7) 1.000 Uani d
O(30) 1.163(1) 0.317(1) 0.474(2) 0.115(7) 1.000 Uani d
O(31) 1.281(1) 0.1171(9) 0.661(2) 0.106(6) 1.000 Uani d
O(32) 0.970(1) 0.1209(9) 0.307(1) 0.103(6) 1.000 Uani d
C(1) 0.667(1) 0.1865(9) 0.350(1) 0.044(5) 1.000 Uani d
C(2) 0.742(1) 0.2072(9) 0.446(2) 0.049(5) 1.000 Uani d
C(3) 0.835(1) 0.2212(8) 0.567(1) 0.043(4) 1.000 Uani d
C(4) 0.886(1) 0.2905(8) 0.605(1) 0.038(4) 1.000 Uani d
C(10) 1.177(2) 0.287(1) 0.821(2) 0.062(6) 1.000 Uani d
C(11) 0.980(1) 0.381(1) 0.847(1) 0.047(5) 1.000 Uani d
C(12) 1.040(2) 0.247(1) 0.971(2) 0.060(6) 1.000 Uani d
C(20) 0.876(2) 0.1234(9) 0.847(2) 0.058(6) 1.000 Uani d
C(21) 0.867(2) 0.062(1) 0.596(2) 0.086(8) 1.000 Uani d
C(22) 1.083(2) 0.078(1) 0.785(2) 0.078(7) 1.000 Uani d
C(30) 1.109(2) 0.279(1) 0.506(2) 0.070(7) 1.000 Uani d
C(31) 1.188(2) 0.151(1) 0.622(2) 0.074(7) 1.000 Uani d
C(32) 0.998(2) 0.154(1) 0.404(2) 0.072(7) 1.000 Uani d
C(40) 0.576(1) 0.1664(8) 0.227(1) 0.048(5) 1.000 Uani d
C(41) 0.585(1) 0.1025(9) 0.144(1) 0.052(5) 1.000 Uani d
C(42) 0.481(2) 0.100(1) 0.037(2) 0.060(6) 1.000 Uani d
C(43) 0.401(2) 0.165(1) 0.050(2) 0.077(7) 1.000 Uani d
C(44) 0.458(2) 0.206(1) 0.167(2) 0.063(6) 1.000 Uani d
C(45) 0.443(3) 0.071(2) 0.381(2) 0.10(1) 1.000 Uani d
C(46) 0.441(2) 0.015(1) 0.291(2) 0.093(8) 1.000 Uani d
C(47) 0.334(2) 0.021(1) 0.194(2) 0.082(8) 1.000 Uani d
C(48) 0.270(2) 0.082(2) 0.223(4) 0.12(1) 1.000 Uani d
C(49) 0.336(4) 0.118(2) 0.338(4) 0.14(2) 1.000 Uani d
C(50) 0.839(1) 0.3615(9) 0.544(1) 0.047(5) 1.000 Uani d
C(51) 0.911(2) 0.421(1) 0.555(2) 0.063(6) 1.000 Uani d
C(52) 0.825(2) 0.483(1) 0.509(2) 0.079(7) 1.000 Uani d
C(53) 0.704(2) 0.465(1) 0.478(2) 0.077(7) 1.000 Uani d
C(54) 0.712(2) 0.3902(9) 0.498(1) 0.054(5) 1.000 Uani d
C(55) 0.702(3) 0.425(1) 0.180(2) 0.099(9) 1.000 Uani d
C(56) 0.832(4) 0.439(2) 0.208(2) 0.15(1) 1.000 Uani d
C(57) 0.907(3) 0.371(2) 0.240(3) 0.11(1) 1.000 Uani d
C(58) 0.831(4) 0.321(2) 0.234(2) 0.12(1) 1.000 Uani d
C(59) 0.708(2) 0.352(1) 0.199(2) 0.088(8) 1.000 Uani d
C(60) 0.696(2) 0.3476(9) 0.845(2) 0.057(5) 1.000 Uani d
C(61) 0.571(2) 0.386(1) 0.768(2) 0.077(7) 1.000 Uani d
C(62) 0.491(2) 0.333(1) 0.673(2) 0.080(7) 1.000 Uani d
C(63) 0.557(1) 0.269(1) 0.620(1) 0.055(5) 1.000 Uani d
C(64) 0.591(2) 0.203(1) 0.678(2) 0.059(5) 1.000 Uani d
C(65) 0.562(2) 0.190(1) 0.803(2) 0.062(6) 1.000 Uani d
C(66) 0.604(2) 0.247(1) 0.915(2) 0.062(6) 1.000 Uani d
C(67) 0.711(2) 0.285(1) 0.908(2) 0.058(5) 1.000 Uani d
C(68) 0.226(4) 0.397(2) 0.186(4) 0.19(1) 1.000 Uiso d
H(1) 0.6552 0.0646 0.1573 0.060 1.000 Uiso c
H(2) 0.4633 0.0623 -0.0308 0.066 1.000 Uiso c
H(3) 0.3226 0.1785 -0.0134 0.088 1.000 Uiso c
H(4) 0.4219 0.2521 0.2000 0.072 1.000 Uiso c
H(5) 0.5062 0.0777 0.4633 0.121 1.000 Uiso c
H(6) 0.5077 -0.0259 0.2964 0.111 1.000 Uiso c
H(7) 0.3081 -0.0114 0.1166 0.101 1.000 Uiso c
H(8) 0.1855 0.1011 0.1739 0.138 1.000 Uiso c
H(9) 0.3125 0.1667 0.3762 0.156 1.000 Uiso c
H(10) 1.0014 0.4190 0.5879 0.073 1.000 Uiso c
H(11) 0.8478 0.5291 0.5007 0.088 1.000 Uiso c
H(12) 0.6296 0.4978 0.4482 0.083 1.000 Uiso c
H(13) 0.6402 0.3632 0.4822 0.061 1.000 Uiso c
H(14) 0.6290 0.4593 0.1531 0.117 1.000 Uiso c
H(15) 0.8658 0.4826 0.2045 0.167 1.000 Uiso c
H(16) 0.9966 0.3617 0.2660 0.129 1.000 Uiso c
H(17) 0.8574 0.2678 0.2473 0.138 1.000 Uiso c
H(18) 0.6335 0.3283 0.1917 0.104 1.000 Uiso c
H(19) 0.7605 0.3803 0.8890 0.065 1.000 Uiso c
H(20) 0.5275 0.4111 0.8253 0.091 1.000 Uiso c
H(21) 0.5856 0.4225 0.7174 0.091 1.000 Uiso c
H(22) 0.4401 0.3179 0.7192 0.087 1.000 Uiso c
H(23) 0.4365 0.3603 0.6025 0.087 1.000 Uiso c
H(24) 0.5392 0.2641 0.5265 0.064 1.000 Uiso c
H(25) 0.5919 0.1604 0.6184 0.066 1.000 Uiso c
H(26) 0.4741 0.1881 0.7818 0.074 1.000 Uiso c
H(27) 0.6036 0.1432 0.8305 0.074 1.000 Uiso c
H(28) 0.5328 0.2838 0.9138 0.068 1.000 Uiso c
H(29) 0.6255 0.2254 0.9965 0.068 1.000 Uiso c
H(30) 0.7823 0.2823 0.9862 0.062 1.000 Uiso c

loop_
_atom_site_aniso_label
_atom_site_aniso_U_11
_atom_site_aniso_U_22
_atom_site_aniso_U_33
_atom_site_aniso_U_12
_atom_site_aniso_U_13
_atom_site_aniso_U_23
Pt(1) 0.0410(4) 0.0396(4) 0.0375(3) -0.0068(3) 0.0130(3) 0.0022(3)
Os(1) 0.0405(4) 0.0418(4) 0.0429(4) -0.0066(3) 0.0114(3) -0.0016(3)
Os(2) 0.0514(4) 0.0358(4) 0.0542(4) -0.0031(3) 0.0109(3) 0.0028(3)
Os(3) 0.0487(4) 0.0521(4) 0.0540(4) -0.0086(3) 0.0226(3) -0.0102(3)
Fe(1) 0.054(1) 0.047(1) 0.050(1) -0.010(1) 0.011(1) 0.012(1)
Fe(2) 0.093(2) 0.059(2) 0.046(1) -0.017(1) 0.026(1) 0.009(1)
Cl(1) 0.68(4) 0.27(2) 0.21(1) 0.27(2) 0.22(2) 0.07(1)
Cl(2) 0.33(2) 0.20(1) 0.116(7) -0.05(1) 0.021(8) -0.013(7)
O(10) 0.060(8) 0.11(1) 0.080(9) -0.025(8) 0.019(7) 0.004(8)
O(11) 0.09(1) 0.060(9) 0.09(1) -0.017(8) 0.018(7) -0.018(7)
O(12) 0.09(1) 0.11(1) 0.062(9) -0.007(9) 0.023(8) 0.017(8)
O(20) 0.11(1) 0.09(1) 0.08(1) -0.012(9) 0.021(8) 0.038(8)
O(21) 0.18(2) 0.052(9) 0.10(1) -0.04(1) 0.00(1) -0.021(9)
O(22) 0.10(1) 0.10(1) 0.15(2) 0.05(1) 0.01(1) 0.03(1)
O(30) 0.09(1) 0.13(2) 0.14(1) -0.03(1) 0.04(1) 0.01(1)
O(31) 0.057(9) 0.10(1) 0.13(1) 0.009(9) 0.002(8) -0.03(1)
O(32) 0.10(1) 0.13(1) 0.077(9) -0.01(1) 0.032(8) -0.05(1)
C(1) 0.047(9) 0.05(1) 0.037(9) -0.006(8) 0.015(8) 0.001(7)
C(2) 0.039(9) 0.05(1) 0.06(1) -0.010(8) 0.014(8) -0.004(8)
C(3) 0.043(8) 0.05(1) 0.032(8) -0.006(8) 0.011(7) -0.001(7)
C(4) 0.026(7) 0.032(8) 0.063(9) -0.005(6) 0.022(6) 0.006(7)
C(10) 0.06(1) 0.06(1) 0.06(1) -0.009(9) 0.006(9) 0.010(9)
C(11) 0.042(9) 0.06(1) 0.043(9) -0.017(8) 0.007(7) 0.003(8)
C(12) 0.05(1) 0.07(1) 0.06(1) 0.005(9) 0.022(8) 0.010(9)
C(20) 0.07(1) 0.04(1) 0.07(1) -0.001(9) 0.024(9) 0.016(9)
C(21) 0.11(2) 0.06(1) 0.08(1) 0.03(1) 0.03(1) 0.01(1)
C(22) 0.10(2) 0.05(1) 0.09(1) 0.01(1) 0.04(1) 0.02(1)
C(30) 0.09(1) 0.08(1) 0.07(1) -0.03(1) 0.05(1) -0.01(1)
C(31) 0.07(1) 0.07(1) 0.09(1) 0.00(1) 0.03(1) -0.01(1)
C(32) 0.06(1) 0.07(1) 0.09(1) 0.00(1) 0.03(1) -0.01(1)
C(40) 0.07(1) 0.030(9) 0.047(9) -0.003(8) 0.011(8) 0.009(7)
C(41) 0.05(1) 0.06(1) 0.041(9) -0.007(8) 0.011(8) 0.000(8)
C(42) 0.07(1) 0.06(1) 0.05(1) -0.02(1) 0.012(9) -0.006(8)
C(43) 0.07(1) 0.10(2) 0.06(1) -0.03(1) -0.01(1) 0.04(1)
C(44) 0.07(1) 0.06(1) 0.06(1) 0.01(1) 0.017(9) 0.025(9)
C(45) 0.18(3) 0.11(2) 0.04(1) -0.06(2) 0.05(1) 0.01(1)
C(46) 0.13(2) 0.08(2) 0.06(1) -0.02(1) 0.00(1) 0.03(1)
C(47) 0.09(2) 0.09(2) 0.06(1) -0.05(1) 0.00(1) 0.03(1)
C(48) 0.07(1) 0.09(2) 0.23(4) -0.01(1) 0.08(2) 0.03(2)
C(49) 0.24(4) 0.07(2) 0.22(4) -0.03(2) 0.20(4) 0.01(2)
C(50) 0.07(1) 0.06(1) 0.025(7) -0.031(9) 0.016(7) 0.004(7)
C(51) 0.09(1) 0.05(1) 0.05(1) -0.02(1) 0.019(9) -0.003(8)
C(52) 0.15(2) 0.03(1) 0.07(1) -0.01(1) 0.06(1) 0.001(9)
C(53) 0.10(2) 0.05(1) 0.08(1) 0.02(1) 0.04(1) 0.01(1)
C(54) 0.06(1) 0.05(1) 0.048(9) 0.008(9) 0.021(8) 0.015(8)
C(55) 0.15(2) 0.09(2) 0.06(1) 0.01(2) 0.03(1) 0.02(1)
C(56) 0.26(4) 0.17(3) 0.04(1) -0.13(3) 0.04(2) 0.00(2)
C(57) 0.10(2) 0.17(3) 0.09(2) -0.02(2) 0.04(1) 0.04(2)
C(58) 0.20(3) 0.12(2) 0.03(1) 0.02(2) 0.03(2) 0.01(1)
C(59) 0.12(2) 0.10(2) 0.04(1) -0.03(2) 0.01(1) 0.01(1)
C(60) 0.08(1) 0.06(1) 0.05(1) -0.016(9) 0.043(9) -0.023(8)
C(61) 0.05(1) 0.06(1) 0.11(2) 0.01(1) 0.03(1) 0.00(1)
C(62) 0.05(1) 0.09(2) 0.10(2) 0.00(1) 0.02(1) 0.05(1)
C(63) 0.034(8) 0.08(1) 0.049(9) -0.004(9) 0.010(7) 0.000(9)
C(64) 0.047(9) 0.06(1) 0.08(1) -0.018(9) 0.020(8) -0.015(9)
C(65) 0.07(1) 0.07(1) 0.06(1) -0.01(1) 0.027(9) 0.001(9)
C(66) 0.06(1) 0.07(1) 0.07(1) -0.018(9) 0.025(9) 0.013(9)
C(67) 0.07(1) 0.06(1) 0.05(1) -0.021(9) 0.020(8) -0.005(8)

loop_
_atom_type_symbol
_atom_type_oxidation_number
_atom_type_number_in_cell
_atom_type_scat_dispersion_real
_atom_type_scat_dispersion_imag
_atom_type_scat_source
Os 0 6 -1.816 7.605
;International Tables for Crystallography
(1992, Vol. C, Tables 4.2.6.8 and 6.1.1.1)
;
Pt 0 2 -2.352 8.388
;International Tables for Crystallography
(1992, Vol. C, Tables 4.2.6.8 and 6.1.1.1)
;
O 0 18 0.008 0.006
;International Tables for Crystallography
(1992, Vol. C, Tables 4.2.6.8 and 6.1.1.1)
;
C 0 84 0.002 0.002
;International Tables for Crystallography
(1992, Vol. C, Tables 4.2.6.8 and 6.1.1.1)
;
H 0 64 0.000 0.000
;International Tables for Crystallography
(1992, Vol. C, Table 6.1.1.2)
;
Fe 0 4 0.301 0.845
;International Tables for Crystallography
(1992, Vol. C, Tables 4.2.6.8 and 6.1.1.1)
;
Cl 0 4 0.132 0.159
;International Tables for Crystallography
(1992, Vol. C, Tables 4.2.6.8 and 6.1.1.1)
;

loop_
_geom_angle_atom_site_label_1
_geom_angle_atom_site_label_2
_geom_angle_atom_site_label_3
_geom_angle
_geom_angle_publ_flag
Os(1) Pt(1) Os(2) 62.37(2) yes
Os(1) Pt(1) C(3) 71.9(4) yes
Os(1) Pt(1) C(4) 49.7(3) yes
Os(1) Pt(1) C(60) 99.7(4) yes
Os(1) Pt(1) C(63) 159.6(4) yes
Os(1) Pt(1) C(64) 161.2(5) yes
Os(1) Pt(1) C(67) 104.4(4) yes
Os(2) Pt(1) C(3) 51.5(4) yes
Os(2) Pt(1) C(4) 72.2(3) yes
Os(2) Pt(1) C(60) 151.1(5) yes
Os(2) Pt(1) C(63) 125.1(4) yes
Os(2) Pt(1) C(64) 99.4(5) yes
Os(2) Pt(1) C(67) 121.2(5) yes
C(3) Pt(1) C(4) 36.8(5) yes
C(3) Pt(1) C(60) 148.5(6) yes
C(3) Pt(1) C(63) 97.7(5) yes
C(3) Pt(1) C(64) 101.1(6) yes
C(3) Pt(1) C(67) 172.7(6) yes
C(4) Pt(1) C(60) 114.9(6) yes
C(4) Pt(1) C(63) 111.8(5) yes
C(4) Pt(1) C(64) 132.5(6) yes
C(4) Pt(1) C(67) 144.7(5) yes
C(60) Pt(1) C(63) 79.8(6) yes
C(60) Pt(1) C(64) 94.9(6) yes
C(60) Pt(1) C(67) 37.4(6) yes
C(63) Pt(1) C(64) 35.8(6) yes
C(63) Pt(1) C(67) 87.7(6) yes
C(64) Pt(1) C(67) 80.4(6) yes
Pt(1) Os(1) Os(2) 60.27(2) yes
Pt(1) Os(1) Os(3) 91.73(2) yes
Pt(1) Os(1) C(4) 58.0(3) yes
Pt(1) Os(1) C(10) 170.0(5) yes
Pt(1) Os(1) C(11) 95.5(4) yes
Pt(1) Os(1) C(12) 93.5(5) yes
Os(2) Os(1) Os(3) 57.39(2) yes
Os(2) Os(1) C(4) 74.4(4) yes
Os(2) Os(1) C(10) 113.5(5) yes
Os(2) Os(1) C(11) 155.8(4) yes
Os(2) Os(1) C(12) 85.7(6) yes
Os(3) Os(1) C(4) 50.2(4) yes
Os(3) Os(1) C(10) 78.3(5) yes
Os(3) Os(1) C(11) 128.6(4) yes
Os(3) Os(1) C(12) 133.1(5) yes
C(4) Os(1) C(10) 113.8(6) yes
C(4) Os(1) C(11) 92.8(6) yes
C(4) Os(1) C(12) 150.6(6) yes
C(10) Os(1) C(11) 90.4(7) yes
C(10) Os(1) C(12) 93.7(7) yes
C(11) Os(1) C(12) 97.2(7) yes
Pt(1) Os(2) Os(1) 57.36(2) yes
Pt(1) Os(2) Os(3) 92.34(3) yes
Pt(1) Os(2) C(3) 50.2(4) yes
Pt(1) Os(2) C(20) 73.7(5) yes
Pt(1) Os(2) C(21) 114.5(6) yes
Pt(1) Os(2) C(22) 149.7(6) yes
Os(1) Os(2) Os(3) 61.27(2) yes
Os(1) Os(2) C(3) 68.6(4) yes
Os(1) Os(2) C(20) 97.4(5) yes
Os(1) Os(2) C(21) 160.8(6) yes
Os(1) Os(2) C(22) 102.5(6) yes
Os(3) Os(2) C(3) 52.9(4) yes
Os(3) Os(2) C(20) 158.7(5) yes
Os(3) Os(2) C(21) 104.3(6) yes
Os(3) Os(2) C(22) 96.6(6) yes
C(3) Os(2) C(20) 121.3(6) yes
C(3) Os(2) C(21) 92.8(7) yes
C(3) Os(2) C(22) 149.2(7) yes
C(20) Os(2) C(21) 96.3(8) yes
C(20) Os(2) C(22) 88.5(8) yes
C(21) Os(2) C(22) 91.2(9) yes
Os(1) Os(3) Os(2) 61.34(2) yes
Os(1) Os(3) C(3) 68.3(3) yes
Os(1) Os(3) C(4) 48.8(4) yes
Os(1) Os(3) C(30) 101.9(5) yes
Os(1) Os(3) C(31) 101.5(6) yes
Os(1) Os(3) C(32) 159.7(6) yes
Os(2) Os(3) C(3) 52.0(4) yes
Os(2) Os(3) C(4) 76.2(3) yes
Os(2) Os(3) C(30) 163.2(5) yes
Os(2) Os(3) C(31) 90.2(6) yes
Os(2) Os(3) C(32) 102.5(6) yes
C(3) Os(3) C(4) 38.3(5) yes
C(3) Os(3) C(30) 125.9(7) yes
C(3) Os(3) C(31) 141.7(7) yes
C(3) Os(3) C(32) 92.3(6) yes
C(4) Os(3) C(30) 94.1(7) yes
C(4) Os(3) C(31) 150.2(7) yes
C(4) Os(3) C(32) 118.4(7) yes
C(30) Os(3) C(31) 91.9(9) yes
C(30) Os(3) C(32) 94.2(8) yes
C(31) Os(3) C(32) 90.1(8) yes
C(40) Fe(1) C(41) 40.7(6) yes
C(40) Fe(1) C(42) 68.7(6) yes
C(40) Fe(1) C(43) 68.2(7) yes
C(40) Fe(1) C(44) 41.1(6) yes
C(40) Fe(1) C(45) 110.4(8) yes
C(40) Fe(1) C(46) 127.3(8) yes
C(40) Fe(1) C(47) 162.1(9) yes
C(40) Fe(1) C(48) 158(1) yes
C(40) Fe(1) C(49) 122(1) yes
C(41) Fe(1) C(42) 39.1(6) yes
C(41) Fe(1) C(43) 66.5(7) yes
C(41) Fe(1) C(44) 67.8(7) yes
C(41) Fe(1) C(45) 123(1) yes
C(41) Fe(1) C(46) 109.4(9) yes
C(41) Fe(1) C(47) 125.0(9) yes
C(41) Fe(1) C(48) 160(1) yes
C(41) Fe(1) C(49) 157(2) yes
C(42) Fe(1) C(43) 40.9(8) yes
C(42) Fe(1) C(44) 69.1(7) yes
C(42) Fe(1) C(45) 153(1) yes
C(42) Fe(1) C(46) 118.5(9) yes
C(42) Fe(1) C(47) 106.4(8) yes
C(42) Fe(1) C(48) 126(1) yes
C(42) Fe(1) C(49) 163(2) yes
C(43) Fe(1) C(44) 40.6(7) yes
C(43) Fe(1) C(45) 166(1) yes
C(43) Fe(1) C(46) 153.0(9) yes
C(43) Fe(1) C(47) 120.0(7) yes
C(43) Fe(1) C(48) 110(1) yes
C(43) Fe(1) C(49) 127(1) yes
C(44) Fe(1) C(45) 128.9(9) yes
C(44) Fe(1) C(46) 165.3(8) yes
C(44) Fe(1) C(47) 154.9(8) yes
C(44) Fe(1) C(48) 123(1) yes
C(44) Fe(1) C(49) 109(1) yes
C(45) Fe(1) C(46) 39.3(9) yes
C(45) Fe(1) C(47) 65.8(9) yes
C(45) Fe(1) C(48) 65(1) yes
C(45) Fe(1) C(49) 40(1) yes
C(46) Fe(1) C(47) 38.6(8) yes
C(46) Fe(1) C(48) 64(1) yes
C(46) Fe(1) C(49) 67(1) yes
C(47) Fe(1) C(48) 38(1) yes
C(47) Fe(1) C(49) 68(1) yes
C(48) Fe(1) C(49) 41(1) yes
C(50) Fe(2) C(51) 40.9(6) yes
C(50) Fe(2) C(52) 69.0(7) yes
C(50) Fe(2) C(53) 69.2(7) yes
C(50) Fe(2) C(54) 40.6(6) yes
C(50) Fe(2) C(55) 159(1) yes
C(50) Fe(2) C(56) 157(1) yes
C(50) Fe(2) C(57) 122(1) yes
C(50) Fe(2) C(58) 108.8(8) yes
C(50) Fe(2) C(59) 123.9(8) yes
C(51) Fe(2) C(52) 40.5(8) yes
C(51) Fe(2) C(53) 68.0(8) yes
C(51) Fe(2) C(54) 68.0(7) yes
C(51) Fe(2) C(55) 157(1) yes
C(51) Fe(2) C(56) 122(1) yes
C(51) Fe(2) C(57) 109.8(9) yes
C(51) Fe(2) C(58) 125(1) yes
C(51) Fe(2) C(59) 161(1) yes
C(52) Fe(2) C(53) 40.3(8) yes
C(52) Fe(2) C(54) 68.6(7) yes
C(52) Fe(2) C(55) 121(1) yes
C(52) Fe(2) C(56) 107(1) yes
C(52) Fe(2) C(57) 126(1) yes
C(52) Fe(2) C(58) 161(1) yes
C(52) Fe(2) C(59) 157(1) yes
C(53) Fe(2) C(54) 41.4(7) yes
C(53) Fe(2) C(55) 105.7(9) yes
C(53) Fe(2) C(56) 124(1) yes
C(53) Fe(2) C(57) 162(1) yes
C(53) Fe(2) C(58) 158(1) yes
C(53) Fe(2) C(59) 121(1) yes
C(54) Fe(2) C(55) 122(1) yes
C(54) Fe(2) C(56) 161(2) yes
C(54) Fe(2) C(57) 156(1) yes
C(54) Fe(2) C(58) 123(1) yes
C(54) Fe(2) C(59) 107.4(8) yes
C(55) Fe(2) C(56) 42(1) yes
C(55) Fe(2) C(57) 69(1) yes
C(55) Fe(2) C(58) 68.2(9) yes
C(55) Fe(2) C(59) 40.5(9) yes
C(56) Fe(2) C(57) 40(1) yes
C(56) Fe(2) C(58) 67(1) yes
C(56) Fe(2) C(59) 68.5(9) yes
C(57) Fe(2) C(58) 38(1) yes
C(57) Fe(2) C(59) 67(1) yes
C(58) Fe(2) C(59) 41(1) yes
C(2) C(1) C(40) 175(2) yes
C(1) C(2) C(3) 171(2) yes
Pt(1) C(3) Os(2) 78.3(4) yes
Pt(1) C(3) Os(3) 127.4(6) yes
Pt(1) C(3) C(2) 115(1) yes
Pt(1) C(3) C(4) 79.7(8) yes
Os(2) C(3) Os(3) 75.0(4) yes
Os(2) C(3) C(2) 126(1) yes
Os(2) C(3) C(4) 111.1(9) yes
Os(3) C(3) C(2) 117(1) yes
Os(3) C(3) C(4) 69.2(7) yes
C(2) C(3) C(4) 123(1) yes
Pt(1) C(4) Os(1) 72.3(4) yes
Pt(1) C(4) Os(3) 119.2(6) yes
Pt(1) C(4) C(3) 63.5(7) yes
Pt(1) C(4) C(50) 113.8(9) yes
Os(1) C(4) Os(3) 81.1(5) yes
Os(1) C(4) C(3) 104.6(9) yes
Os(1) C(4) C(50) 124(1) yes
Os(3) C(4) C(3) 72.5(8) yes
Os(3) C(4) C(50) 126.3(9) yes
C(3) C(4) C(50) 129(1) yes
Os(1) C(10) O(10) 177(2) yes
Os(1) C(11) O(11) 178(1) yes
Os(1) C(12) O(12) 177(2) yes
Os(2) C(20) O(20) 173(2) yes
Os(2) C(21) O(21) 176(2) yes
Os(2) C(22) O(22) 177(2) yes
Os(3) C(30) O(30) 175(2) yes
Os(3) C(31) O(31) 178(2) yes
Os(3) C(32) O(32) 177(2) yes
Fe(1) C(40) C(1) 125(1) yes
Fe(1) C(40) C(41) 69.0(9) yes
Fe(1) C(40) C(44) 69(1) yes
C(1) C(40) C(41) 128(1) yes
C(1) C(40) C(44) 127(1) yes
C(41) C(40) C(44) 105(1) yes
Fe(1) C(41) C(40) 70.3(9) yes
Fe(1) C(41) C(42) 71(1) yes
Fe(1) C(41) H(1) 126.5 no
C(40) C(41) C(42) 112(2) yes
C(40) C(41) H(1) 125.3 no
C(42) C(41) H(1) 122.3 no
Fe(1) C(42) C(41) 69.4(9) yes
Fe(1) C(42) C(43) 68.7(9) yes
Fe(1) C(42) H(2) 125.6 no
C(41) C(42) C(43) 105(1) yes
C(41) C(42) H(2) 128.2 no
C(43) C(42) H(2) 126.4 no
Fe(1) C(43) C(42) 70(1) yes
Fe(1) C(43) C(44) 69.5(9) yes
Fe(1) C(43) H(3) 127.5 no
C(42) C(43) C(44) 109(2) yes
C(42) C(43) H(3) 123.1 no
C(44) C(43) H(3) 127.4 no
Fe(1) C(44) C(40) 70.2(9) yes
Fe(1) C(44) C(43) 70(1) yes
Fe(1) C(44) H(4) 124.7 no
C(40) C(44) C(43) 107(2) yes
C(40) C(44) H(4) 126.7 no
C(43) C(44) H(4) 125.9 no
Fe(1) C(45) C(46) 69(1) yes
Fe(1) C(45) C(49) 70(1) yes
Fe(1) C(45) H(5) 127.9 no
C(46) C(45) C(49) 108(3) yes
C(46) C(45) H(5) 127.4 no
C(49) C(45) H(5) 124.2 no
Fe(1) C(46) C(45) 71(1) yes
Fe(1) C(46) C(47) 73(1) yes
Fe(1) C(46) H(6) 124.0 no
C(45) C(46) C(47) 111(3) yes
C(45) C(46) H(6) 124.7 no
C(47) C(46) H(6) 124.8 no
Fe(1) C(47) C(46) 69(1) yes
Fe(1) C(47) C(48) 70(1) yes
Fe(1) C(47) H(7) 124.1 no
C(46) C(47) C(48) 106(2) yes
C(46) C(47) H(7) 127.9 no
C(48) C(47) H(7) 126.2 no
Fe(1) C(48) C(47) 72(1) yes
Fe(1) C(48) C(49) 69(1) yes
Fe(1) C(48) H(8) 127.6 no
C(47) C(48) C(49) 112(3) yes
C(47) C(48) H(8) 126.3 no
C(49) C(48) H(8) 121.8 no
Fe(1) C(49) C(45) 70(1) yes
Fe(1) C(49) C(48) 70(2) yes
Fe(1) C(49) H(9) 121.1 no
C(45) C(49) C(48) 103(2) yes
C(45) C(49) H(9) 129.3 no
C(48) C(49) H(9) 127.6 no
Fe(2) C(50) C(4) 139(1) yes
Fe(2) C(50) C(51) 70.4(8) yes
Fe(2) C(50) C(54) 67.9(8) yes
C(4) C(50) C(51) 126(1) yes
C(4) C(50) C(54) 126(1) yes
C(51) C(50) C(54) 106(2) yes
Fe(2) C(51) C(50) 68.7(8) yes
Fe(2) C(51) C(52) 67(1) yes
Fe(2) C(51) H(10) 129.8 no
C(50) C(51) C(52) 107(2) yes
C(50) C(51) H(10) 126.1 no
C(52) C(51) H(10) 126.4 no
Fe(2) C(52) C(51) 72(1) yes
Fe(2) C(52) C(53) 70(1) yes
Fe(2) C(52) H(11) 123.8 no
C(51) C(52) C(53) 109(2) yes
C(51) C(52) H(11) 125.4 no
C(53) C(52) H(11) 125.4 no
Fe(2) C(53) C(52) 70(1) yes
Fe(2) C(53) C(54) 69(1) yes
Fe(2) C(53) H(12) 126.4 no
C(52) C(53) C(54) 108(2) yes
C(52) C(53) H(12) 125.5 no
C(54) C(53) H(12) 126.9 no
Fe(2) C(54) C(50) 71.4(8) yes
Fe(2) C(54) C(53) 69(1) yes
Fe(2) C(54) H(13) 125.3 no
C(50) C(54) C(53) 109(2) yes
C(50) C(54) H(13) 125.8 no
C(53) C(54) H(13) 125.0 no
Fe(2) C(55) C(56) 70(1) yes
Fe(2) C(55) C(59) 68(1) yes
Fe(2) C(55) H(14) 126.5 no
C(56) C(55) C(59) 105(3) yes
C(56) C(55) H(14) 126.3 no
C(59) C(55) H(14) 128.4 no
Fe(2) C(56) C(55) 67(1) yes
Fe(2) C(56) C(57) 71(1) yes
Fe(2) C(56) H(15) 128.0 no
C(55) C(56) C(57) 106(2) yes
C(55) C(56) H(15) 130.0 no
C(57) C(56) H(15) 124.2 no
Fe(2) C(57) C(56) 69(2) yes
Fe(2) C(57) C(58) 70(2) yes
Fe(2) C(57) H(16) 126.1 no
C(56) C(57) C(58) 109(3) yes
C(56) C(57) H(16) 126.5 no
C(58) C(57) H(16) 124.5 no
Fe(2) C(58) C(57) 73(2) yes
Fe(2) C(58) C(59) 67(1) yes
Fe(2) C(58) H(17) 128.6 no
C(57) C(58) C(59) 110(3) yes
C(57) C(58) H(17) 126.2 no
C(59) C(58) H(17) 124.0 no
Fe(2) C(59) C(55) 71(1) yes
Fe(2) C(59) C(58) 72(1) yes
Fe(2) C(59) H(18) 121.5 no
C(55) C(59) C(58) 110(3) yes
C(55) C(59) H(18) 123.1 no
C(58) C(59) H(18) 126.7 no
Pt(1) C(60) C(61) 112(1) yes
Pt(1) C(60) C(67) 72(1) yes
Pt(1) C(60) H(19) 112.4 no
C(61) C(60) C(67) 125(2) yes
C(61) C(60) H(19) 115.1 no
C(67) C(60) H(19) 112.5 no
C(60) C(61) C(62) 112(2) yes
C(60) C(61) H(20) 110.5 no
C(60) C(61) H(21) 109.1 no
C(62) C(61) H(20) 110.8 no
C(62) C(61) H(21) 107.9 no
H(20) C(61) H(21) 106.2 no
C(61) C(62) C(63) 117(1) yes
C(61) C(62) H(22) 105.6 no
C(61) C(62) H(23) 107.9 no
C(63) C(62) H(22) 108.9 no
C(63) C(62) H(23) 109.6 no
H(22) C(62) H(23) 107.0 no
Pt(1) C(63) C(62) 110(1) yes
Pt(1) C(63) C(64) 70.5(9) yes
Pt(1) C(63) H(24) 114.0 no
C(62) C(63) C(64) 124(2) yes
C(62) C(63) H(24) 115.6 no
C(64) C(63) H(24) 114.2 no
Pt(1) C(64) C(63) 73.7(9) yes
Pt(1) C(64) C(65) 109(1) yes
Pt(1) C(64) H(25) 113.9 no
C(63) C(64) C(65) 123(2) yes
C(63) C(64) H(25) 115.0 no
C(65) C(64) H(25) 114.3 no
C(64) C(65) C(66) 114(1) yes
C(64) C(65) H(26) 107.5 no
C(64) C(65) H(27) 108.2 no
C(66) C(65) H(26) 110.4 no
C(66) C(65) H(27) 108.9 no
H(26) C(65) H(27) 107.5 no
C(65) C(66) C(67) 114(1) yes
C(65) C(66) H(28) 108.4 no
C(65) C(66) H(29) 110.2 no
C(67) C(66) H(28) 107.5 no
C(67) C(66) H(29) 109.8 no
H(28) C(66) H(29) 106.4 no
Pt(1) C(67) C(60) 70.8(9) yes
Pt(1) C(67) C(66) 114(1) yes
Pt(1) C(67) H(30) 112.8 no
C(60) C(67) C(66) 124(2) yes
C(60) C(67) H(30) 114.2 no
C(66) C(67) H(30) 113.3 no
Cl(1) C(68) Cl(2) 96(2) yes

loop_
_geom_bond_atom_site_label_1
_geom_bond_atom_site_label_2
_geom_bond_distance
_geom_bond_publ_flag
Pt(1) Os(1) 2.6974(9) yes
Pt(1) Os(2) 2.7817(9) yes
Pt(1) C(3) 2.18(1) yes
Pt(1) C(4) 2.40(1) yes
Pt(1) C(60) 2.15(1) yes
Pt(1) C(63) 2.28(1) yes
Pt(1) C(64) 2.24(2) yes
Pt(1) C(67) 2.16(2) yes
Os(1) Os(2) 2.8382(8) yes
Os(1) Os(3) 2.8361(8) yes
Os(1) C(4) 2.16(1) yes
Os(1) C(10) 1.91(2) yes
Os(1) C(11) 1.91(2) yes
Os(1) C(12) 1.91(2) yes
Os(2) Os(3) 2.7246(9) yes
Os(2) C(3) 2.22(1) yes
Os(2) C(20) 1.89(2) yes
Os(2) C(21) 1.89(2) yes
Os(2) C(22) 1.89(2) yes
Os(3) C(3) 2.25(1) yes
Os(3) C(4) 2.20(1) yes
Os(3) C(30) 1.89(2) yes
Os(3) C(31) 1.89(2) yes
Os(3) C(32) 1.88(2) yes
Fe(1) C(40) 2.06(2) yes
Fe(1) C(41) 2.04(2) yes
Fe(1) C(42) 2.07(2) yes
Fe(1) C(43) 2.05(2) yes
Fe(1) C(44) 2.04(2) yes
Fe(1) C(45) 2.02(2) yes
Fe(1) C(46) 2.00(2) yes
Fe(1) C(47) 2.05(2) yes
Fe(1) C(48) 2.02(2) yes
Fe(1) C(49) 2.01(2) yes
Fe(2) C(50) 2.06(1) yes
Fe(2) C(51) 2.08(2) yes
Fe(2) C(52) 2.02(2) yes
Fe(2) C(53) 2.02(2) yes
Fe(2) C(54) 2.01(2) yes
Fe(2) C(55) 2.02(2) yes
Fe(2) C(56) 2.06(2) yes
Fe(2) C(57) 2.09(3) yes
Fe(2) C(58) 2.05(2) yes
Fe(2) C(59) 1.98(2) yes
Cl(1) C(68) 1.59(4) yes
Cl(2) C(68) 2.06(4) yes
O(10) C(10) 1.14(2) yes
O(11) C(11) 1.14(2) yes
O(12) C(12) 1.13(2) yes
O(20) C(20) 1.16(2) yes
O(21) C(21) 1.17(2) yes
O(22) C(22) 1.15(2) yes
O(30) C(30) 1.15(2) yes
O(31) C(31) 1.14(2) yes
O(32) C(32) 1.14(2) yes
C(1) C(2) 1.19(2) yes
C(1) C(40) 1.46(2) yes
C(2) C(3) 1.43(2) yes
C(3) C(4) 1.46(2) yes
C(4) C(50) 1.50(2) yes
C(40) C(41) 1.43(2) yes
C(40) C(44) 1.44(2) yes
C(41) C(42) 1.38(2) yes
C(41) H(1) 0.97 no
C(42) C(43) 1.44(3) yes
C(42) H(2) 0.95 no
C(43) C(44) 1.42(3) yes
C(43) H(3) 0.96 no
C(44) H(4) 0.98 no
C(45) C(46) 1.35(3) yes
C(45) C(49) 1.38(4) yes
C(45) H(5) 0.97 no
C(46) C(47) 1.34(3) yes
C(46) H(6) 0.99 no
C(47) C(48) 1.33(3) yes
C(47) H(7) 0.97 no
C(48) C(49) 1.40(4) yes
C(48) H(8) 0.98 no
C(49) H(9) 0.99 no
C(50) C(51) 1.45(2) yes
C(50) C(54) 1.42(2) yes
C(51) C(52) 1.42(3) yes
C(51) H(10) 0.98 no
C(52) C(53) 1.39(3) yes
C(52) H(11) 0.96 no
C(53) C(54) 1.42(3) yes
C(53) H(12) 0.96 no
C(54) H(13) 0.98 no
C(55) C(56) 1.48(4) yes
C(55) C(59) 1.38(3) yes
C(55) H(14) 0.96 no
C(56) C(57) 1.44(4) yes
C(56) H(15) 0.96 no
C(57) C(58) 1.34(4) yes
C(57) H(16) 0.97 no
C(58) C(59) 1.40(4) yes
C(58) H(17) 1.00 no
C(59) H(18) 0.99 no
C(60) C(61) 1.53(3) yes
C(60) C(67) 1.38(2) yes
C(60) H(19) 0.99 no
C(61) C(62) 1.51(3) yes
C(61) H(20) 0.96 no
C(61) H(21) 0.99 no
C(62) C(63) 1.48(3) yes
C(62) H(22) 0.97 no
C(62) H(23) 0.96 no
C(63) C(64) 1.39(2) yes
C(63) H(24) 0.97 no
C(64) C(65) 1.54(2) yes
C(64) H(25) 0.97 no
C(65) C(66) 1.52(2) yes
C(65) H(26) 0.96 no
C(65) H(27) 0.96 no
C(66) C(67) 1.53(2) yes
C(66) H(28) 0.98 no
C(66) H(29) 0.96 no
C(67) H(30) 0.97 no

loop_
_geom_contact_atom_site_label_1
_geom_contact_atom_site_label_2
_geom_contact_distance
_geom_contact_site_symmetry_2
_geom_contact_publ_flag
Cl(1) C(53) 3.57(2) 2_666 no
Cl(2) O(10) 3.46(2) 1_454 no
O(10) C(43) 3.42(2) 1_656 no
O(10) C(66) 3.53(2) 1_655 no
O(10) C(62) 3.55(2) 1_655 no
O(10) C(65) 3.58(2) 1_655 no
O(11) O(11) 3.21(3) 2_767 no
O(11) C(68) 3.46(5) 2_666 no
O(12) C(57) 3.55(4) 1_556 no
O(12) C(48) 3.58(3) 1_656 no
O(20) C(47) 3.37(2) 2_656 no
O(21) O(31) 3.13(2) 2_756 no
O(21) C(31) 3.35(2) 2_756 no
O(21) O(32) 3.51(2) 2_756 no
O(21) C(32) 3.58(3) 2_756 no
O(22) C(41) 3.55(2) 2_756 no
O(31) C(65) 3.49(2) 1_655 no
C(58) C(67) 3.39(3) 1_554 no
C(59) C(67) 3.27(2) 1_554 no
C(59) C(66) 3.44(3) 1_554 no

loop_
_geom_torsion_atom_site_label_1
_geom_torsion_atom_site_label_2
_geom_torsion_atom_site_label_3
_geom_torsion_atom_site_label_4
_geom_torsion
_geom_torsion_publ_flag
Pt(1) Os(1) Os(2) Os(3) 113.99(3) no
Pt(1) Os(1) Os(2) C(3) 55.6(4) no
Pt(1) Os(1) Os(2) C(20) -65.2(5) no
Pt(1) Os(1) Os(2) C(21) 70(2) no
Pt(1) Os(1) Os(2) C(22) -155.3(6) no
Pt(1) Os(1) Os(3) Os(2) -52.53(2) no
Pt(1) Os(1) Os(3) C(3) 5.0(4) no
Pt(1) Os(1) Os(3) C(4) 44.2(4) no
Pt(1) Os(1) Os(3) C(30) 129.2(7) no
Pt(1) Os(1) Os(3) C(31) -136.4(6) no
Pt(1) Os(1) Os(3) C(32) -13(2) no
Pt(1) Os(1) C(4) Os(3) -124.7(5) no
Pt(1) Os(1) C(4) C(3) -55.4(8) no
Pt(1) Os(1) C(4) C(50) 107(1) no
Pt(1) Os(1) C(10) O(10) 48.6(4) no
Pt(1) Os(1) C(11) O(11) 154.5(4) no
Pt(1) Os(1) C(12) O(12) -39.8(3) no
Pt(1) Os(2) Os(1) Os(3) -113.99(3) no
Pt(1) Os(2) Os(1) C(4) -61.6(3) no
Pt(1) Os(2) Os(1) C(10) -171.3(6) no
Pt(1) Os(2) Os(1) C(11) -1(1) no
Pt(1) Os(2) Os(1) C(12) 96.5(5) no
Pt(1) Os(2) Os(3) Os(1) 50.35(2) no
Pt(1) Os(2) Os(3) C(3) -33.4(5) no
Pt(1) Os(2) Os(3) C(4) 0.1(4) no
Pt(1) Os(2) Os(3) C(30) 56(2) no
Pt(1) Os(2) Os(3) C(31) 153.3(6) no
Pt(1) Os(2) Os(3) C(32) -116.5(6) no
Pt(1) Os(2) C(3) Os(3) 134.2(5) no
Pt(1) Os(2) C(3) C(2) -113(1) no
Pt(1) Os(2) C(3) C(4) 74.0(9) no
Pt(1) Os(2) C(20) O(20) -142.3(1) no
Pt(1) Os(2) C(21) O(21) 11.3(3) no
Pt(1) Os(2) C(22) O(22) -1.3(4) no
Pt(1) C(3) Os(2) Os(1) -64.7(3) no
Pt(1) C(3) Os(2) Os(3) -134.2(5) no
Pt(1) C(3) Os(2) C(20) 20.9(8) no
Pt(1) C(3) Os(2) C(21) 120.0(7) no
Pt(1) C(3) Os(2) C(22) -143(1) no
Pt(1) C(3) Os(3) Os(1) -7.8(7) no
Pt(1) C(3) Os(3) Os(2) 62.1(7) no
Pt(1) C(3) Os(3) C(4) -57.9(9) no
Pt(1) C(3) Os(3) C(30) -97(1) no
Pt(1) C(3) Os(3) C(31) 73(1) no
Pt(1) C(3) Os(3) C(32) 166(1) no
Pt(1) C(3) C(2) C(1) -93.0(1) no
Pt(1) C(3) C(4) Os(1) 61.3(6) no
Pt(1) C(3) C(4) Os(3) 136.8(5) no
Pt(1) C(3) C(4) C(50) -100(1) no
Pt(1) C(4) Os(1) Os(2) 64.4(2) no
Pt(1) C(4) Os(1) Os(3) 124.7(5) no
Pt(1) C(4) Os(1) C(10) 173.6(6) no
Pt(1) C(4) Os(1) C(11) -94.7(5) no
Pt(1) C(4) Os(1) C(12) 15(1) no
Pt(1) C(4) Os(3) Os(1) -63.9(5) no
Pt(1) C(4) Os(3) Os(2) -0.1(5) no
Pt(1) C(4) Os(3) C(3) 44.6(7) no
Pt(1) C(4) Os(3) C(30) -166.2(8) no
Pt(1) C(4) Os(3) C(31) -65(2) no
Pt(1) C(4) Os(3) C(32) 96.8(9) no
Pt(1) C(4) C(3) Os(2) -73.1(6) no
Pt(1) C(4) C(3) Os(3) -136.8(5) no
Pt(1) C(4) C(3) C(2) 113(1) no
Pt(1) C(4) C(50) Fe(2) -131(1) no
Pt(1) C(4) C(50) C(51) 128(1) no
Pt(1) C(4) C(50) C(54) -34(2) no
Pt(1) C(60) C(61) C(62) 33(2) no
Pt(1) C(60) C(67) C(66) -107(2) no
Pt(1) C(63) C(62) C(61) 10(2) no
Pt(1) C(63) C(64) C(65) 102(2) no
Pt(1) C(64) C(63) C(62) -101(2) no
Pt(1) C(64) C(65) C(66) 31(2) no
Pt(1) C(67) C(60) C(61) 105(2) no
Pt(1) C(67) C(66) C(65) 6(2) no
Os(1) Pt(1) Os(2) Os(3) -53.30(2) no
Os(1) Pt(1) Os(2) C(3) -88.2(5) no
Os(1) Pt(1) Os(2) C(20) 110.3(6) no
Os(1) Pt(1) Os(2) C(21) -160.1(7) no
Os(1) Pt(1) Os(2) C(22) 54(1) no
Os(1) Pt(1) C(3) Os(2) 68.7(3) no
Os(1) Pt(1) C(3) Os(3) 8.0(7) no
Os(1) Pt(1) C(3) C(2) -167(1) no
Os(1) Pt(1) C(3) C(4) -45.6(7) no
Os(1) Pt(1) C(4) Os(3) 68.6(6) no
Os(1) Pt(1) C(4) C(3) 117.0(9) no
Os(1) Pt(1) C(4) C(50) -120(1) no
Os(1) Pt(1) C(60) C(61) 138(1) no
Os(1) Pt(1) C(60) C(67) -101.0(9) no
Os(1) Pt(1) C(63) C(62) -84(2) no
Os(1) Pt(1) C(63) C(64) 156(1) no
Os(1) Pt(1) C(64) C(63) -154(1) no
Os(1) Pt(1) C(64) C(65) 86(2) no
Os(1) Pt(1) C(67) C(60) 87(1) no
Os(1) Pt(1) C(67) C(66) -153(1) no
Os(1) Os(2) Pt(1) C(3) 88.2(5) no
Os(1) Os(2) Pt(1) C(4) 53.2(4) no
Os(1) Os(2) Pt(1) C(60) -56.3(9) no
Os(1) Os(2) Pt(1) C(63) 157.7(5) no
Os(1) Os(2) Pt(1) C(64) -175.1(5) no
Os(1) Os(2) Pt(1) C(67) -90.6(5) no
Os(1) Os(2) Os(3) C(3) -83.8(5) no
Os(1) Os(2) Os(3) C(4) -50.3(4) no
Os(1) Os(2) Os(3) C(30) 6(2) no
Os(1) Os(2) Os(3) C(31) 103.0(6) no
Os(1) Os(2) Os(3) C(32) -166.9(6) no
Os(1) Os(2) C(3) Os(3) 69.5(3) no
Os(1) Os(2) C(3) C(2) -177(1) no
Os(1) Os(2) C(3) C(4) 9.3(8) no
Os(1) Os(2) C(20) O(20) -89.5(1) no
Os(1) Os(2) C(21) O(21) -49.2(3) no
Os(1) Os(2) C(22) O(22) 43.0(4) no
Os(1) Os(3) Os(2) C(3) 83.8(5) no
Os(1) Os(3) Os(2) C(20) 2(1) no
Os(1) Os(3) Os(2) C(21) 166.4(6) no
Os(1) Os(3) Os(2) C(22) -100.7(6) no
Os(1) Os(3) C(3) Os(2) -69.9(2) no
Os(1) Os(3) C(3) C(2) 168(1) no
Os(1) Os(3) C(3) C(4) 50.1(7) no
Os(1) Os(3) C(4) C(3) -108.5(8) no
Os(1) Os(3) C(4) C(50) 126(1) no
Os(1) Os(3) C(30) O(30) 100.7(2) no
Os(1) Os(3) C(31) O(31) -7.9(5) no
Os(1) Os(3) C(32) O(32) 17.3(4) no
Os(1) C(4) Pt(1) Os(2) -68.5(3) no
Os(1) C(4) Pt(1) C(3) -117.0(9) no
Os(1) C(4) Pt(1) C(60) 81.4(6) no
Os(1) C(4) Pt(1) C(63) 170.0(5) no
Os(1) C(4) Pt(1) C(64) -155.0(7) no
Os(1) C(4) Pt(1) C(67) 51(1) no
Os(1) C(4) Os(3) Os(2) 63.8(3) no
Os(1) C(4) Os(3) C(3) 108.5(8) no
Os(1) C(4) Os(3) C(30) -102.2(7) no
Os(1) C(4) Os(3) C(31) -1(2) no
Os(1) C(4) Os(3) C(32) 160.7(7) no
Os(1) C(4) C(3) Os(2) -12(1) no
Os(1) C(4) C(3) Os(3) -75.5(5) no
Os(1) C(4) C(3) C(2) 175(1) no
Os(1) C(4) C(50) Fe(2) 145(1) no
Os(1) C(4) C(50) C(51) 44(2) no
Os(1) C(4) C(50) C(54) -118(1) no
Os(2) Pt(1) Os(1) Os(3) 50.35(2) no
Os(2) Pt(1) Os(1) C(4) 89.5(4) no
Os(2) Pt(1) Os(1) C(10) 54(3) no
Os(2) Pt(1) Os(1) C(11) 179.4(4) no
Os(2) Pt(1) Os(1) C(12) -83.0(5) no
Os(2) Pt(1) C(3) Os(3) -60.7(7) no
Os(2) Pt(1) C(3) C(2) 124(1) no
Os(2) Pt(1) C(3) C(4) -114.3(8) no
Os(2) Pt(1) C(4) Os(3) 0.1(5) no
Os(2) Pt(1) C(4) C(3) 48.5(7) no
Os(2) Pt(1) C(4) C(50) 171(1) no
Os(2) Pt(1) C(60) C(61) -173.8(9) no
Os(2) Pt(1) C(60) C(67) -53(2) no
Os(2) Pt(1) C(63) C(62) 170(1) no
Os(2) Pt(1) C(63) C(64) 51(1) no
Os(2) Pt(1) C(64) C(63) -140.2(9) no
Os(2) Pt(1) C(64) C(65) 99(1) no
Os(2) Pt(1) C(67) C(60) 153.3(9) no
Os(2) Pt(1) C(67) C(66) -87(1) no
Os(2) Os(1) Pt(1) C(3) -55.4(4) no
Os(2) Os(1) Pt(1) C(4) -89.5(4) no
Os(2) Os(1) Pt(1) C(60) 156.0(5) no
Os(2) Os(1) Pt(1) C(63) -117(1) no
Os(2) Os(1) Pt(1) C(64) 15(1) no
Os(2) Os(1) Pt(1) C(67) 118.0(5) no
Os(2) Os(1) Os(3) C(3) 57.5(4) no
Os(2) Os(1) Os(3) C(4) 96.8(4) no
Os(2) Os(1) Os(3) C(30) -178.3(7) no
Os(2) Os(1) Os(3) C(31) -83.8(6) no
Os(2) Os(1) Os(3) C(32) 40(2) no
Os(2) Os(1) C(4) Os(3) -60.3(3) no
Os(2) Os(1) C(4) C(3) 8.9(8) no
Os(2) Os(1) C(4) C(50) 172(1) no
Os(2) Os(1) C(10) O(10) 98.2(4) no
Os(2) Os(1) C(11) O(11) 155.7(3) no
Os(2) Os(1) C(12) O(12) -99.6(3) no
Os(2) Os(3) Os(1) C(4) -96.8(4) no
Os(2) Os(3) Os(1) C(10) 128.0(5) no
Os(2) Os(3) Os(1) C(11) -151.0(6) no
Os(2) Os(3) Os(1) C(12) 43.9(7) no
Os(2) Os(3) C(3) C(2) -123(1) no
Os(2) Os(3) C(3) C(4) 120.0(9) no
Os(2) Os(3) C(4) C(3) -44.7(7) no
Os(2) Os(3) C(4) C(50) -170(1) no
Os(2) Os(3) C(30) O(30) 95.5(2) no
Os(2) Os(3) C(31) O(31) -68.6(5) no
Os(2) Os(3) C(32) O(32) 52.4(4) no
Os(2) C(3) Pt(1) C(4) 114.3(8) no
Os(2) C(3) Pt(1) C(60) 148(1) no
Os(2) C(3) Pt(1) C(63) -129.4(5) no
Os(2) C(3) Pt(1) C(64) -93.3(6) no
Os(2) C(3) Pt(1) C(67) 8(5) no
Os(2) C(3) Os(3) C(4) -120.0(9) no
Os(2) C(3) Os(3) C(30) -159.0(7) no
Os(2) C(3) Os(3) C(31) 11(1) no
Os(2) C(3) Os(3) C(32) 104.1(7) no
Os(2) C(3) C(2) C(1) 0.4(1) no
Os(2) C(3) C(4) Os(3) 63.7(7) no
Os(2) C(3) C(4) C(50) -173(1) no
Os(3) Os(1) Pt(1) C(3) -5.0(4) no
Os(3) Os(1) Pt(1) C(4) -39.2(4) no
Os(3) Os(1) Pt(1) C(60) -153.7(5) no
Os(3) Os(1) Pt(1) C(63) -67(1) no
Os(3) Os(1) Pt(1) C(64) 66(1) no
Os(3) Os(1) Pt(1) C(67) 168.4(5) no
Os(3) Os(1) Os(2) C(3) -58.4(4) no
Os(3) Os(1) Os(2) C(20) -179.2(5) no
Os(3) Os(1) Os(2) C(21) -44(2) no
Os(3) Os(1) Os(2) C(22) 90.7(6) no
Os(3) Os(1) C(4) C(3) 69.2(8) no
Os(3) Os(1) C(4) C(50) -128(1) no
Os(3) Os(1) C(10) O(10) 51.9(4) no
Os(3) Os(1) C(11) O(11) -108.9(4) no
Os(3) Os(1) C(12) O(12) -135.5(3) no
Os(3) Os(2) Pt(1) C(3) 34.9(5) no
Os(3) Os(2) Pt(1) C(4) -0.1(4) no
Os(3) Os(2) Pt(1) C(60) -109.6(9) no
Os(3) Os(2) Pt(1) C(63) 104.4(5) no
Os(3) Os(2) Pt(1) C(64) 131.6(5) no
Os(3) Os(2) Pt(1) C(67) -143.9(5) no
Os(3) Os(2) Os(1) C(4) 52.3(3) no
Os(3) Os(2) Os(1) C(10) -57.3(6) no
Os(3) Os(2) Os(1) C(11) 113(1) no
Os(3) Os(2) Os(1) C(12) -149.5(5) no
Os(3) Os(2) C(3) C(2) 113(1) no
Os(3) Os(2) C(3) C(4) -60.2(8) no
Os(3) Os(2) C(20) O(20) -91.4(1) no
Os(3) Os(2) C(21) O(21) -88.0(3) no
Os(3) Os(2) C(22) O(22) 104.9(4) no
Os(3) C(3) Pt(1) C(4) 53.6(8) no
Os(3) C(3) Pt(1) C(60) 87(1) no
Os(3) C(3) Pt(1) C(63) 169.9(9) no
Os(3) C(3) Pt(1) C(64) -153.9(9) no
Os(3) C(3) Pt(1) C(67) -53(5) no
Os(3) C(3) Os(2) C(20) 155.1(6) no
Os(3) C(3) Os(2) C(21) -105.8(7) no
Os(3) C(3) Os(2) C(22) -9(2) no
Os(3) C(3) C(2) C(1) 91.1(1) no
Os(3) C(3) C(4) C(50) 123(2) no
Os(3) C(4) Pt(1) C(3) -48.4(8) no
Os(3) C(4) Pt(1) C(60) 150.0(7) no
Os(3) C(4) Pt(1) C(63) -121.4(7) no
Os(3) C(4) Pt(1) C(64) -86.4(9) no
Os(3) C(4) Pt(1) C(67) 119(1) no
Os(3) C(4) Os(1) C(10) 48.9(7) no
Os(3) C(4) Os(1) C(11) 140.6(5) no
Os(3) C(4) Os(1) C(12) -109(1) no
Os(3) C(4) C(3) C(2) -110(1) no
Os(3) C(4) C(50) Fe(2) 40(2) no
Os(3) C(4) C(50) C(51) -62(2) no
Os(3) C(4) C(50) C(54) 136(1) no
Fe(1) C(40) C(1) C(2) -154.0(2) no
Fe(1) C(40) C(41) C(42) 59(1) no
Fe(1) C(40) C(44) C(43) -60(1) no
Fe(1) C(41) C(40) C(1) 119(2) no
Fe(1) C(41) C(40) C(44) -60(1) no
Fe(1) C(41) C(42) C(43) 60(1) no
Fe(1) C(42) C(41) C(40) -59(1) no
Fe(1) C(42) C(43) C(44) 59(1) no
Fe(1) C(43) C(42) C(41) -60(1) no
Fe(1) C(43) C(44) C(40) 60(1) no
Fe(1) C(44) C(40) C(1) -119(2) no
Fe(1) C(44) C(40) C(41) 60(1) no
Fe(1) C(44) C(43) C(42) -59(1) no
Fe(1) C(45) C(46) C(47) -63(2) no
Fe(1) C(45) C(49) C(48) 63(2) no
Fe(1) C(46) C(45) C(49) 59(2) no
Fe(1) C(46) C(47) C(48) -60(2) no
Fe(1) C(47) C(46) C(45) 62(2) no
Fe(1) C(47) C(48) C(49) -58(2) no
Fe(1) C(48) C(47) C(46) 59(2) no
Fe(1) C(48) C(49) C(45) -63(2) no
Fe(1) C(49) C(45) C(46) -59(2) no
Fe(1) C(49) C(48) C(47) 60(2) no
Fe(2) C(50) C(4) C(3) -57(2) no
Fe(2) C(50) C(51) C(52) 56(1) no
Fe(2) C(50) C(54) C(53) -59(1) no
Fe(2) C(51) C(50) C(4) 136(2) no
Fe(2) C(51) C(50) C(54) -59(1) no
Fe(2) C(51) C(52) C(53) 60(1) no
Fe(2) C(52) C(51) C(50) -57(1) no
Fe(2) C(52) C(53) C(54) 59(1) no
Fe(2) C(53) C(52) C(51) -62(1) no
Fe(2) C(53) C(54) C(50) 61(1) no
Fe(2) C(54) C(50) C(4) -135(1) no
Fe(2) C(54) C(50) C(51) 60(1) no
Fe(2) C(54) C(53) C(52) -60(1) no
Fe(2) C(55) C(56) C(57) 61(2) no
Fe(2) C(55) C(59) C(58) -62(2) no
Fe(2) C(56) C(55) C(59) -60(1) no
Fe(2) C(56) C(57) C(58) 58(2) no
Fe(2) C(57) C(56) C(55) -58(2) no
Fe(2) C(57) C(58) C(59) 57(2) no
Fe(2) C(58) C(57) C(56) -58(2) no
Fe(2) C(58) C(59) C(55) 62(2) no
Fe(2) C(59) C(55) C(56) 61(2) no
Fe(2) C(59) C(58) C(57) -60(2) no
O(10) C(10) Os(1) C(4) 15.6(4) no
O(10) C(10) Os(1) C(11) -77.6(4) no
O(10) C(10) Os(1) C(12) -174.8(4) no
O(11) C(11) Os(1) C(4) -147.5(4) no
O(11) C(11) Os(1) C(10) -33.6(4) no
O(11) C(11) Os(1) C(12) 60.2(4) no
O(12) C(12) Os(1) C(4) -52.7(3) no
O(12) C(12) Os(1) C(10) 147.1(3) no
O(12) C(12) Os(1) C(11) 56.2(3) no
O(20) C(20) Os(2) C(3) -158.9(1) no
O(20) C(20) Os(2) C(21) 103.9(1) no
O(20) C(20) Os(2) C(22) 12.9(1) no
O(21) C(21) Os(2) C(3) -35.7(3) no
O(21) C(21) Os(2) C(20) 86.3(3) no
O(21) C(21) Os(2) C(22) 174.9(3) no
O(22) C(22) Os(2) C(3) 111.8(4) no
O(22) C(22) Os(2) C(20) -54.3(4) no
O(22) C(22) Os(2) C(21) -150.6(4) no
O(30) C(30) Os(3) C(3) 172.3(2) no
O(30) C(30) Os(3) C(4) 149.3(2) no
O(30) C(30) Os(3) C(31) -1.5(2) no
O(30) C(30) Os(3) C(32) -91.7(2) no
O(31) C(31) Os(3) C(3) -77.3(5) no
O(31) C(31) Os(3) C(4) -7.0(5) no
O(31) C(31) Os(3) C(30) 94.6(5) no
O(31) C(31) Os(3) C(32) -171.1(5) no
O(32) C(32) Os(3) C(3) 0.8(4) no
O(32) C(32) Os(3) C(4) -28.5(4) no
O(32) C(32) Os(3) C(30) -125.5(4) no
O(32) C(32) Os(3) C(31) 142.6(4) no
C(1) C(2) C(3) C(4) 173(10) no
C(1) C(40) Fe(1) C(41) -122(2) no
C(1) C(40) Fe(1) C(42) -156(2) no
C(1) C(40) Fe(1) C(43) 159(2) no
C(1) C(40) Fe(1) C(44) 121(2) no
C(1) C(40) Fe(1) C(45) -5(2) no
C(1) C(40) Fe(1) C(46) -46(2) no
C(1) C(40) Fe(1) C(47) -79(3) no
C(1) C(40) Fe(1) C(48) 69(3) no
C(1) C(40) Fe(1) C(49) 38(2) no
C(1) C(40) C(41) C(42) 178(2) no
C(1) C(40) C(44) C(43) -179(2) no
C(2) C(1) C(40) C(41) 116.7(2) no
C(2) C(1) C(40) C(44) -65.3(2) no
C(2) C(3) Pt(1) C(4) -122(2) no
C(2) C(3) Pt(1) C(60) -88(2) no
C(2) C(3) Pt(1) C(63) -5(1) no
C(2) C(3) Pt(1) C(64) 31(1) no
C(2) C(3) Pt(1) C(67) 132(4) no
C(2) C(3) Os(2) C(20) -92(1) no
C(2) C(3) Os(2) C(21) 7(1) no
C(2) C(3) Os(2) C(22) 104(2) no
C(2) C(3) Os(3) C(4) 117(2) no
C(2) C(3) Os(3) C(30) 78(1) no
C(2) C(3) Os(3) C(31) -112(1) no
C(2) C(3) Os(3) C(32) -19(1) no
C(2) C(3) C(4) C(50) 13(2) no
C(3) Pt(1) Os(1) C(4) 34.1(6) no
C(3) Pt(1) Os(1) C(10) -2(3) no
C(3) Pt(1) Os(1) C(11) 124.0(6) no
C(3) Pt(1) Os(1) C(12) -138.4(7) no
C(3) Pt(1) Os(2) C(20) -161.5(7) no
C(3) Pt(1) Os(2) C(21) -71.9(8) no
C(3) Pt(1) Os(2) C(22) 142(1) no
C(3) Pt(1) C(4) C(50) 123(1) no
C(3) Pt(1) C(60) C(61) 67(2) no
C(3) Pt(1) C(60) C(67) -172(1) no
C(3) Pt(1) C(63) C(62) -142(1) no
C(3) Pt(1) C(63) C(64) 98(1) no
C(3) Pt(1) C(64) C(63) -88(1) no
C(3) Pt(1) C(64) C(65) 152(1) no
C(3) Pt(1) C(67) C(60) 146(4) no
C(3) Pt(1) C(67) C(66) -94(5) no
C(3) Os(2) Pt(1) C(4) -35.0(6) no
C(3) Os(2) Pt(1) C(60) -144(1) no
C(3) Os(2) Pt(1) C(63) 69.5(7) no
C(3) Os(2) Pt(1) C(64) 96.7(7) no
C(3) Os(2) Pt(1) C(67) -178.8(7) no
C(3) Os(2) Os(1) C(4) -6.1(5) no
C(3) Os(2) Os(1) C(10) -115.7(7) no
C(3) Os(2) Os(1) C(11) 54(1) no
C(3) Os(2) Os(1) C(12) 152.1(6) no
C(3) Os(2) Os(3) C(4) 33.5(6) no
C(3) Os(2) Os(3) C(30) 90(2) no
C(3) Os(2) Os(3) C(31) -173.2(7) no
C(3) Os(2) Os(3) C(32) -83.1(7) no
C(3) Os(3) Os(1) C(4) -39.2(6) no
C(3) Os(3) Os(1) C(10) -174.4(7) no
C(3) Os(3) Os(1) C(11) -93.5(7) no
C(3) Os(3) Os(1) C(12) 101.5(8) no
C(3) Os(3) Os(2) C(20) -82(2) no
C(3) Os(3) Os(2) C(21) 82.6(8) no
C(3) Os(3) Os(2) C(22) 175.6(8) no
C(3) Os(3) C(4) C(50) -125(2) no
C(3) C(2) C(1) C(40) -158.0(1) no
C(3) C(4) Pt(1) C(60) -161.6(9) no
C(3) C(4) Pt(1) C(63) -73.0(9) no
C(3) C(4) Pt(1) C(64) -38(1) no
C(3) C(4) Pt(1) C(67) 168(1) no
C(3) C(4) Os(1) C(10) 118(1) no
C(3) C(4) Os(1) C(11) -150.2(9) no
C(3) C(4) Os(1) C(12) -40(2) no
C(3) C(4) Os(3) C(30) 149.3(9) no
C(3) C(4) Os(3) C(31) -110(2) no
C(3) C(4) Os(3) C(32) 52(1) no
C(3) C(4) C(50) C(51) -158(2) no
C(3) C(4) C(50) C(54) 40(2) no
C(4) Pt(1) Os(1) C(10) -36(3) no
C(4) Pt(1) Os(1) C(11) 89.9(6) no
C(4) Pt(1) Os(1) C(12) -172.6(7) no
C(4) Pt(1) Os(2) C(20) 163.5(7) no
C(4) Pt(1) Os(2) C(21) -106.9(8) no
C(4) Pt(1) Os(2) C(22) 107(1) no
C(4) Pt(1) C(60) C(61) 88(1) no
C(4) Pt(1) C(60) C(67) -150.9(9) no
C(4) Pt(1) C(63) C(62) -106(1) no
C(4) Pt(1) C(63) C(64) 133.6(9) no
C(4) Pt(1) C(64) C(63) -66(1) no
C(4) Pt(1) C(64) C(65) 174(1) no
C(4) Pt(1) C(67) C(60) 50(2) no
C(4) Pt(1) C(67) C(66) 169(1) no
C(4) Os(1) Pt(1) C(60) -114.5(7) no
C(4) Os(1) Pt(1) C(63) -28(1) no
C(4) Os(1) Pt(1) C(64) 105(2) no
C(4) Os(1) Pt(1) C(67) -152.5(7) no
C(4) Os(1) Os(2) C(20) -126.9(6) no
C(4) Os(1) Os(2) C(21) 8(2) no
C(4) Os(1) Os(2) C(22) 143.0(7) no
C(4) Os(1) Os(3) C(30) 85.0(8) no
C(4) Os(1) Os(3) C(31) 179.4(8) no
C(4) Os(1) Os(3) C(32) -57(2) no
C(4) Os(3) Os(1) C(10) -135.2(7) no
C(4) Os(3) Os(1) C(11) -54.2(7) no
C(4) Os(3) Os(1) C(12) 140.7(8) no
C(4) Os(3) Os(2) C(20) -48(2) no
C(4) Os(3) Os(2) C(21) 116.1(7) no
C(4) Os(3) Os(2) C(22) -150.9(7) no
C(4) C(3) Pt(1) C(60) 33(2) no
C(4) C(3) Pt(1) C(63) 116.3(9) no
C(4) C(3) Pt(1) C(64) 152.4(9) no
C(4) C(3) Pt(1) C(67) -106(4) no
C(4) C(3) Os(2) C(20) 95(1) no
C(4) C(3) Os(2) C(21) -166(1) no
C(4) C(3) Os(2) C(22) -69(2) no
C(4) C(3) Os(3) C(30) -39(1) no
C(4) C(3) Os(3) C(31) 131(1) no
C(4) C(3) Os(3) C(32) -136(1) no
C(4) C(50) Fe(2) C(51) -123(2) no
C(4) C(50) Fe(2) C(52) -159(2) no
C(4) C(50) Fe(2) C(53) 157(2) no
C(4) C(50) Fe(2) C(54) 120(2) no
C(4) C(50) Fe(2) C(55) 78(3) no
C(4) C(50) Fe(2) C(56) -74(3) no
C(4) C(50) Fe(2) C(57) -39(2) no
C(4) C(50) Fe(2) C(58) 0(2) no
C(4) C(50) Fe(2) C(59) 43(2) no
C(4) C(50) C(51) C(52) -167(1) no
C(4) C(50) C(54) C(53) 166(1) no
C(10) Os(1) Pt(1) C(60) -151(3) no
C(10) Os(1) Pt(1) C(63) -64(3) no
C(10) Os(1) Pt(1) C(64) 69(3) no
C(10) Os(1) Pt(1) C(67) 172(3) no
C(10) Os(1) Os(2) C(20) 123.5(8) no
C(10) Os(1) Os(2) C(21) -101(2) no
C(10) Os(1) Os(2) C(22) 33.4(8) no
C(10) Os(1) Os(3) C(30) -50.3(8) no
C(10) Os(1) Os(3) C(31) 44.2(8) no
C(10) Os(1) Os(3) C(32) 168(2) no
C(10) Os(1) C(4) C(50) -79(1) no
C(11) Os(1) Pt(1) C(60) -24.6(7) no
C(11) Os(1) Pt(1) C(63) 62(1) no
C(11) Os(1) Pt(1) C(64) -165(2) no
C(11) Os(1) Pt(1) C(67) -62.6(7) no
C(11) Os(1) Os(2) C(20) -67(1) no
C(11) Os(1) Os(2) C(21) 69(2) no
C(11) Os(1) Os(2) C(22) -157(1) no
C(11) Os(1) Os(3) C(30) 30.7(9) no
C(11) Os(1) Os(3) C(31) 125.2(8) no
C(11) Os(1) Os(3) C(32) -111(2) no
C(11) Os(1) C(4) C(50) 12(1) no
C(12) Os(1) Pt(1) C(60) 72.9(7) no
C(12) Os(1) Pt(1) C(63) 160(1) no
C(12) Os(1) Pt(1) C(64) -68(2) no
C(12) Os(1) Pt(1) C(67) 35.0(7) no
C(12) Os(1) Os(2) C(20) 31.3(7) no
C(12) Os(1) Os(2) C(21) 167(2) no
C(12) Os(1) Os(2) C(22) -58.8(8) no
C(12) Os(1) Os(3) C(30) -134(1) no
C(12) Os(1) Os(3) C(31) -40(1) no
C(12) Os(1) Os(3) C(32) 84(2) no
C(12) Os(1) C(4) C(50) 122(2) no
C(20) Os(2) Pt(1) C(60) 54(1) no
C(20) Os(2) Pt(1) C(63) -92.0(8) no
C(20) Os(2) Pt(1) C(64) -64.8(7) no
C(20) Os(2) Pt(1) C(67) 19.7(8) no
C(20) Os(2) Os(3) C(30) 8(3) no
C(20) Os(2) Os(3) C(31) 105(2) no
C(20) Os(2) Os(3) C(32) -165(2) no
C(21) Os(2) Pt(1) C(60) 144(1) no
C(21) Os(2) Pt(1) C(63) -2.4(9) no
C(21) Os(2) Pt(1) C(64) 24.8(8) no
C(21) Os(2) Pt(1) C(67) 109.2(9) no
C(21) Os(2) Os(3) C(30) 172(2) no
C(21) Os(2) Os(3) C(31) -90.6(9) no
C(21) Os(2) Os(3) C(32) -0.5(8) no
C(22) Os(2) Pt(1) C(60) -2(2) no
C(22) Os(2) Pt(1) C(63) -148(1) no
C(22) Os(2) Pt(1) C(64) -121(1) no
C(22) Os(2) Pt(1) C(67) -37(1) no
C(22) Os(2) Os(3) C(30) -95(2) no
C(22) Os(2) Os(3) C(31) 2.3(8) no
C(22) Os(2) Os(3) C(32) 92.5(9) no
C(30) Os(3) C(4) C(50) 24(1) no
C(31) Os(3) C(4) C(50) 125(2) no
C(32) Os(3) C(4) C(50) -73(1) no
C(40) Fe(1) C(41) C(42) -123(1) no
C(40) Fe(1) C(42) C(41) 36(1) no
C(40) Fe(1) C(42) C(43) -81(1) no
C(40) Fe(1) C(43) C(42) 82(1) no
C(40) Fe(1) C(43) C(44) -39(1) no
C(40) Fe(1) C(44) C(43) 118(2) no
C(40) Fe(1) C(45) C(46) -125(2) no
C(40) Fe(1) C(45) C(49) 116(2) no
C(40) Fe(1) C(46) C(45) 76(2) no
C(40) Fe(1) C(46) C(47) -164(1) no
C(40) Fe(1) C(47) C(46) 44(3) no
C(40) Fe(1) C(47) C(48) 162(3) no
C(40) Fe(1) C(48) C(47) -165(2) no
C(40) Fe(1) C(48) C(49) -42(4) no
C(40) Fe(1) C(49) C(45) -84(2) no
C(40) Fe(1) C(49) C(48) 163(2) no
C(40) C(41) Fe(1) C(42) 123(1) no
C(40) C(41) Fe(1) C(43) 83(1) no
C(40) C(41) Fe(1) C(44) 39.3(9) no
C(40) C(41) Fe(1) C(45) -84(1) no
C(40) C(41) Fe(1) C(46) -125(1) no
C(40) C(41) Fe(1) C(47) -165.4(9) no
C(40) C(41) Fe(1) C(48) 168(3) no
C(40) C(41) Fe(1) C(49) -48(3) no
C(40) C(41) C(42) C(43) 1(2) no
C(40) C(44) Fe(1) C(41) -38.9(9) no
C(40) C(44) Fe(1) C(42) -81(1) no
C(40) C(44) Fe(1) C(43) -118(2) no
C(40) C(44) Fe(1) C(45) 76(2) no
C(40) C(44) Fe(1) C(46) 43(4) no
C(40) C(44) Fe(1) C(47) -165(2) no
C(40) C(44) Fe(1) C(48) 159(2) no
C(40) C(44) Fe(1) C(49) 116(2) no
C(40) C(44) C(43) C(42) 1(2) no
C(41) Fe(1) C(40) C(44) 117(1) no
C(41) Fe(1) C(42) C(43) -117(1) no
C(41) Fe(1) C(43) C(42) 37.9(9) no
C(41) Fe(1) C(43) C(44) -83(1) no
C(41) Fe(1) C(44) C(43) 79(1) no
C(41) Fe(1) C(45) C(46) -81(2) no
C(41) Fe(1) C(45) C(49) 159(2) no
C(41) Fe(1) C(46) C(45) 118(2) no
C(41) Fe(1) C(46) C(47) -122(2) no
C(41) Fe(1) C(47) C(46) 77(2) no
C(41) Fe(1) C(47) C(48) -166(2) no
C(41) Fe(1) C(48) C(47) 36(4) no
C(41) Fe(1) C(48) C(49) 159(3) no
C(41) Fe(1) C(49) C(45) -49(3) no
C(41) Fe(1) C(49) C(48) -162(2) no
C(41) C(40) Fe(1) C(42) -34.6(9) no
C(41) C(40) Fe(1) C(43) -79(1) no
C(41) C(40) Fe(1) C(44) -117(1) no
C(41) C(40) Fe(1) C(45) 117(1) no
C(41) C(40) Fe(1) C(46) 76(1) no
C(41) C(40) Fe(1) C(47) 42(3) no
C(41) C(40) Fe(1) C(48) -169(3) no
C(41) C(40) Fe(1) C(49) 160(2) no
C(41) C(40) C(44) C(43) -1(2) no
C(41) C(42) Fe(1) C(43) 117(1) no
C(41) C(42) Fe(1) C(44) 80(1) no
C(41) C(42) Fe(1) C(45) -57(2) no
C(41) C(42) Fe(1) C(46) -86(1) no
C(41) C(42) Fe(1) C(47) -126(1) no
C(41) C(42) Fe(1) C(48) -163(1) no
C(41) C(42) Fe(1) C(49) 168(3) no
C(41) C(42) C(43) C(44) -1(2) no
C(42) Fe(1) C(40) C(44) 82(1) no
C(42) Fe(1) C(43) C(44) -121(2) no
C(42) Fe(1) C(44) C(43) 37(1) no
C(42) Fe(1) C(45) C(46) -42(3) no
C(42) Fe(1) C(45) C(49) -162(2) no
C(42) Fe(1) C(46) C(45) 160(2) no
C(42) Fe(1) C(46) C(47) -80(2) no
C(42) Fe(1) C(47) C(46) 115(2) no
C(42) Fe(1) C(47) C(48) -127(2) no
C(42) Fe(1) C(48) C(47) 69(2) no
C(42) Fe(1) C(48) C(49) -168(2) no
C(42) Fe(1) C(49) C(45) 150(3) no
C(42) Fe(1) C(49) C(48) 37(4) no
C(42) C(41) Fe(1) C(43) -40(1) no
C(42) C(41) Fe(1) C(44) -84(1) no
C(42) C(41) Fe(1) C(45) 153(1) no
C(42) C(41) Fe(1) C(46) 112(1) no
C(42) C(41) Fe(1) C(47) 72(1) no
C(42) C(41) Fe(1) C(48) 45(3) no
C(42) C(41) Fe(1) C(49) -171(2) no
C(42) C(41) C(40) C(44) 0(2) no
C(42) C(43) Fe(1) C(44) 121(2) no
C(42) C(43) Fe(1) C(45) 169(4) no
C(42) C(43) Fe(1) C(46) -49(2) no
C(42) C(43) Fe(1) C(47) -80(1) no
C(42) C(43) Fe(1) C(48) -121(1) no
C(42) C(43) Fe(1) C(49) -164(2) no
C(43) Fe(1) C(40) C(44) 38(1) no
C(43) Fe(1) C(45) C(46) 154(3) no
C(43) Fe(1) C(45) C(49) 34(5) no
C(43) Fe(1) C(46) C(45) -166(2) no
C(43) Fe(1) C(46) C(47) -46(3) no
C(43) Fe(1) C(47) C(46) 158(2) no
C(43) Fe(1) C(47) C(48) -85(2) no
C(43) Fe(1) C(48) C(47) 113(2) no
C(43) Fe(1) C(48) C(49) -124(2) no
C(43) Fe(1) C(49) C(45) -170(1) no
C(43) Fe(1) C(49) C(48) 77(2) no
C(43) C(42) Fe(1) C(44) -37(1) no
C(43) C(42) Fe(1) C(45) -174(2) no
C(43) C(42) Fe(1) C(46) 157(1) no
C(43) C(42) Fe(1) C(47) 117(1) no
C(43) C(42) Fe(1) C(48) 80(2) no
C(43) C(42) Fe(1) C(49) 51(4) no
C(43) C(44) Fe(1) C(45) -166(2) no
C(43) C(44) Fe(1) C(46) 161(4) no
C(43) C(44) Fe(1) C(47) -47(2) no
C(43) C(44) Fe(1) C(48) -82(2) no
C(43) C(44) Fe(1) C(49) -125(2) no
C(44) Fe(1) C(45) C(46) -167(1) no
C(44) Fe(1) C(45) C(49) 73(2) no
C(44) Fe(1) C(46) C(45) 42(4) no
C(44) Fe(1) C(46) C(47) 161(3) no
C(44) Fe(1) C(47) C(46) -169(2) no
C(44) Fe(1) C(47) C(48) -52(3) no
C(44) Fe(1) C(48) C(47) 156(1) no
C(44) Fe(1) C(48) C(49) -81(2) no
C(44) Fe(1) C(49) C(45) -128(2) no
C(44) Fe(1) C(49) C(48) 119(2) no
C(44) C(40) Fe(1) C(45) -126(1) no
C(44) C(40) Fe(1) C(46) -167(1) no
C(44) C(40) Fe(1) C(47) 159(2) no
C(44) C(40) Fe(1) C(48) -52(3) no
C(44) C(40) Fe(1) C(49) -83(2) no
C(44) C(43) Fe(1) C(45) 49(4) no
C(44) C(43) Fe(1) C(46) -170(2) no
C(44) C(43) Fe(1) C(47) 159(1) no
C(44) C(43) Fe(1) C(48) 118(2) no
C(44) C(43) Fe(1) C(49) 75(2) no
C(45) Fe(1) C(46) C(47) 120(3) no
C(45) Fe(1) C(47) C(46) -37(2) no
C(45) Fe(1) C(47) C(48) 80(2) no
C(45) Fe(1) C(48) C(47) -82(2) no
C(45) Fe(1) C(48) C(49) 41(2) no
C(45) Fe(1) C(49) C(48) -113(2) no
C(45) C(46) Fe(1) C(47) -120(3) no
C(45) C(46) Fe(1) C(48) -82(2) no
C(45) C(46) Fe(1) C(49) -37(2) no
C(45) C(46) C(47) C(48) 1(3) no
C(45) C(49) Fe(1) C(46) 37(2) no
C(45) C(49) Fe(1) C(47) 79(2) no
C(45) C(49) Fe(1) C(48) 113(2) no
C(45) C(49) C(48) C(47) -3(3) no
C(46) Fe(1) C(45) C(49) -120(3) no
C(46) Fe(1) C(47) C(48) 117(2) no
C(46) Fe(1) C(48) C(47) -38(1) no
C(46) Fe(1) C(48) C(49) 85(2) no
C(46) Fe(1) C(49) C(48) -76(2) no
C(46) C(45) Fe(1) C(47) 37(2) no
C(46) C(45) Fe(1) C(48) 79(2) no
C(46) C(45) Fe(1) C(49) 120(3) no
C(46) C(45) C(49) C(48) 4(3) no
C(46) C(47) Fe(1) C(48) -117(2) no
C(46) C(47) Fe(1) C(49) -81(2) no
C(46) C(47) C(48) C(49) 1(3) no
C(47) Fe(1) C(45) C(49) -83(2) no
C(47) Fe(1) C(48) C(49) 123(3) no
C(47) Fe(1) C(49) C(48) -34(2) no
C(47) C(46) Fe(1) C(48) 38(2) no
C(47) C(46) Fe(1) C(49) 82(2) no
C(47) C(46) C(45) C(49) -4(3) no
C(47) C(48) Fe(1) C(49) -123(3) no
C(48) Fe(1) C(45) C(49) -41(2) no
C(48) C(47) Fe(1) C(49) 36(2) no
C(50) Fe(2) C(51) C(52) -121(2) no
C(50) Fe(2) C(52) C(51) 37(1) no
C(50) Fe(2) C(52) C(53) -82(1) no
C(50) Fe(2) C(53) C(52) 82(1) no
C(50) Fe(2) C(53) C(54) -37(1) no
C(50) Fe(2) C(54) C(53) 120(2) no
C(50) Fe(2) C(55) C(56) -164(2) no
C(50) Fe(2) C(55) C(59) -48(3) no
C(50) Fe(2) C(56) C(55) 166(2) no
C(50) Fe(2) C(56) C(57) 48(3) no
C(50) Fe(2) C(57) C(56) -160(2) no
C(50) Fe(2) C(57) C(58) 79(2) no
C(50) Fe(2) C(58) C(57) -118(2) no
C(50) Fe(2) C(58) C(59) 121(1) no
C(50) Fe(2) C(59) C(55) 162(2) no
C(50) Fe(2) C(59) C(58) -79(2) no
C(50) C(4) Pt(1) C(60) -39(1) no
C(50) C(4) Pt(1) C(63) 50(1) no
C(50) C(4) Pt(1) C(64) 85(1) no
C(50) C(4) Pt(1) C(67) -69(1) no
C(50) C(51) Fe(2) C(52) 121(2) no
C(50) C(51) Fe(2) C(53) 83(1) no
C(50) C(51) Fe(2) C(54) 38(1) no
C(50) C(51) Fe(2) C(55) 161(2) no
C(50) C(51) Fe(2) C(56) -160(2) no
C(50) C(51) Fe(2) C(57) -116(2) no
C(50) C(51) Fe(2) C(58) -77(2) no
C(50) C(51) Fe(2) C(59) -41(3) no
C(50) C(51) C(52) C(53) 3(2) no
C(50) C(54) Fe(2) C(51) -39(1) no
C(50) C(54) Fe(2) C(52) -82(1) no
C(50) C(54) Fe(2) C(53) -120(2) no
C(50) C(54) Fe(2) C(55) 164(1) no
C(50) C(54) Fe(2) C(56) -164(3) no
C(50) C(54) Fe(2) C(57) 51(3) no
C(50) C(54) Fe(2) C(58) 80(2) no
C(50) C(54) Fe(2) C(59) 122(1) no
C(50) C(54) C(53) C(52) 1(2) no
C(51) Fe(2) C(50) C(54) 118(2) no
C(51) Fe(2) C(52) C(53) -119(2) no
C(51) Fe(2) C(53) C(52) 38(1) no
C(51) Fe(2) C(53) C(54) -81(1) no
C(51) Fe(2) C(54) C(53) 81(1) no
C(51) Fe(2) C(55) C(56) 53(3) no
C(51) Fe(2) C(55) C(59) 169(2) no
C(51) Fe(2) C(56) C(55) -159(1) no
C(51) Fe(2) C(56) C(57) 84(2) no
C(51) Fe(2) C(57) C(56) -116(2) no
C(51) Fe(2) C(57) C(58) 123(2) no
C(51) Fe(2) C(58) C(57) -76(2) no
C(51) Fe(2) C(58) C(59) 163(1) no
C(51) Fe(2) C(59) C(55) -167(2) no
C(51) Fe(2) C(59) C(58) -48(3) no
C(51) C(50) Fe(2) C(52) -37(1) no
C(51) C(50) Fe(2) C(53) -80(1) no
C(51) C(50) Fe(2) C(54) -118(2) no
C(51) C(50) Fe(2) C(55) -159(2) no
C(51) C(50) Fe(2) C(56) 49(3) no
C(51) C(50) Fe(2) C(57) 84(2) no
C(51) C(50) Fe(2) C(58) 123(2) no
C(51) C(50) Fe(2) C(59) 165(1) no
C(51) C(50) C(54) C(53) 1(2) no
C(51) C(52) Fe(2) C(53) 119(2) no
C(51) C(52) Fe(2) C(54) 81(1) no
C(51) C(52) Fe(2) C(55) -163(1) no
C(51) C(52) Fe(2) C(56) -119(2) no
C(51) C(52) Fe(2) C(57) -78(2) no
C(51) C(52) Fe(2) C(58) -50(3) no
C(51) C(52) Fe(2) C(59) 165(2) no
C(51) C(52) C(53) C(54) -2(2) no
C(52) Fe(2) C(50) C(54) 81(1) no
C(52) Fe(2) C(53) C(54) -119(2) no
C(52) Fe(2) C(54) C(53) 37(1) no
C(52) Fe(2) C(55) C(56) 82(2) no
C(52) Fe(2) C(55) C(59) -161(2) no
C(52) Fe(2) C(56) C(55) -117(2) no
C(52) Fe(2) C(56) C(57) 126(2) no
C(52) Fe(2) C(57) C(56) -73(2) no
C(52) Fe(2) C(57) C(58) 165(2) no
C(52) Fe(2) C(58) C(57) -38(3) no
C(52) Fe(2) C(58) C(59) -159(2) no
C(52) Fe(2) C(59) C(55) 44(3) no
C(52) Fe(2) C(59) C(58) 163(2) no
C(52) C(51) Fe(2) C(53) -38(1) no
C(52) C(51) Fe(2) C(54) -82(1) no
C(52) C(51) Fe(2) C(55) 40(3) no
C(52) C(51) Fe(2) C(56) 80(2) no
C(52) C(51) Fe(2) C(57) 123(2) no
C(52) C(51) Fe(2) C(58) 162(2) no
C(52) C(51) Fe(2) C(59) -162(3) no
C(52) C(51) C(50) C(54) -2(2) no
C(52) C(53) Fe(2) C(54) 119(2) no
C(52) C(53) Fe(2) C(55) -119(1) no
C(52) C(53) Fe(2) C(56) -77(2) no
C(52) C(53) Fe(2) C(57) -49(4) no
C(52) C(53) Fe(2) C(58) 170(2) no
C(52) C(53) Fe(2) C(59) -160(1) no
C(53) Fe(2) C(50) C(54) 38(1) no
C(53) Fe(2) C(55) C(56) 123(2) no
C(53) Fe(2) C(55) C(59) -120(2) no
C(53) Fe(2) C(56) C(55) -76(2) no
C(53) Fe(2) C(56) C(57) 167(2) no
C(53) Fe(2) C(57) C(56) -36(4) no
C(53) Fe(2) C(57) C(58) -157(3) no
C(53) Fe(2) C(58) C(57) 161(2) no
C(53) Fe(2) C(58) C(59) 40(3) no
C(53) Fe(2) C(59) C(55) 77(2) no
C(53) Fe(2) C(59) C(58) -164(2) no
C(53) C(52) Fe(2) C(54) -38(1) no
C(53) C(52) Fe(2) C(55) 78(2) no
C(53) C(52) Fe(2) C(56) 122(2) no
C(53) C(52) Fe(2) C(57) 163(1) no
C(53) C(52) Fe(2) C(58) -169(3) no
C(53) C(52) Fe(2) C(59) 46(3) no
C(53) C(54) Fe(2) C(55) -76(2) no
C(53) C(54) Fe(2) C(56) -44(3) no
C(53) C(54) Fe(2) C(57) 171(2) no
C(53) C(54) Fe(2) C(58) -160(2) no
C(53) C(54) Fe(2) C(59) -118(2) no
C(54) Fe(2) C(55) C(56) 165(2) no
C(54) Fe(2) C(55) C(59) -79(2) no
C(54) Fe(2) C(56) C(55) -42(4) no
C(54) Fe(2) C(56) C(57) -160(3) no
C(54) Fe(2) C(57) C(56) 164(2) no
C(54) Fe(2) C(57) C(58) 43(3) no
C(54) Fe(2) C(58) C(57) -161(2) no
C(54) Fe(2) C(58) C(59) 78(2) no
C(54) Fe(2) C(59) C(55) 120(2) no
C(54) Fe(2) C(59) C(58) -121(2) no
C(54) C(50) Fe(2) C(55) -41(3) no
C(54) C(50) Fe(2) C(56) 167(3) no
C(54) C(50) Fe(2) C(57) -158(1) no
C(54) C(50) Fe(2) C(58) -119(2) no
C(54) C(50) Fe(2) C(59) -77(2) no
C(54) C(53) Fe(2) C(55) 122(1) no
C(54) C(53) Fe(2) C(56) 164(1) no
C(54) C(53) Fe(2) C(57) -168(3) no
C(54) C(53) Fe(2) C(58) 51(3) no
C(54) C(53) Fe(2) C(59) 81(1) no
C(55) Fe(2) C(56) C(57) -117(2) no
C(55) Fe(2) C(57) C(56) 40(2) no
C(55) Fe(2) C(57) C(58) -81(2) no
C(55) Fe(2) C(58) C(57) 83(2) no
C(55) Fe(2) C(58) C(59) -38(2) no
C(55) Fe(2) C(59) C(58) 119(2) no
C(55) C(56) Fe(2) C(57) 117(2) no
C(55) C(56) Fe(2) C(58) 83(2) no
C(55) C(56) Fe(2) C(59) 39(2) no
C(55) C(56) C(57) C(58) 0(3) no
C(55) C(59) Fe(2) C(56) -41(2) no
C(55) C(59) Fe(2) C(57) -84(2) no
C(55) C(59) Fe(2) C(58) -119(2) no
C(55) C(59) C(58) C(57) 1(3) no
C(56) Fe(2) C(55) C(59) 116(2) no
C(56) Fe(2) C(57) C(58) -121(3) no
C(56) Fe(2) C(58) C(57) 37(2) no
C(56) Fe(2) C(58) C(59) -84(2) no
C(56) Fe(2) C(59) C(58) 79(2) no
C(56) C(55) Fe(2) C(57) -38(2) no
C(56) C(55) Fe(2) C(58) -79(2) no
C(56) C(55) Fe(2) C(59) -116(2) no
C(56) C(55) C(59) C(58) -1(2) no
C(56) C(57) Fe(2) C(58) 121(3) no
C(56) C(57) Fe(2) C(59) 84(2) no
C(56) C(57) C(58) C(59) -1(3) no
C(57) Fe(2) C(55) C(59) 78(2) no
C(57) Fe(2) C(58) C(59) -121(2) no
C(57) Fe(2) C(59) C(58) 35(2) no
C(57) C(56) Fe(2) C(58) -35(2) no
C(57) C(56) Fe(2) C(59) -79(2) no
C(57) C(56) C(55) C(59) 1(3) no
C(57) C(58) Fe(2) C(59) 121(2) no
C(58) Fe(2) C(55) C(59) 38(2) no
C(58) C(57) Fe(2) C(59) -37(2) no
C(60) Pt(1) C(63) C(62) 6(1) no
C(60) Pt(1) C(63) C(64) -114(1) no
C(60) Pt(1) C(64) C(63) 65(1) no
C(60) Pt(1) C(64) C(65) -55(1) no
C(60) Pt(1) C(67) C(66) 120(2) no
C(60) C(61) C(62) C(63) -29(2) no
C(60) C(67) Pt(1) C(63) -76(1) no
C(60) C(67) Pt(1) C(64) -111(1) no
C(60) C(67) C(66) C(65) 89(2) no
C(61) C(60) Pt(1) C(63) -21(1) no
C(61) C(60) Pt(1) C(64) -54(1) no
C(61) C(60) Pt(1) C(67) -121(2) no
C(61) C(60) C(67) C(66) -2(3) no
C(61) C(62) C(63) C(64) 90(2) no
C(62) C(61) C(60) C(67) -49(2) no
C(62) C(63) Pt(1) C(64) 120(2) no
C(62) C(63) Pt(1) C(67) 43(1) no
C(62) C(63) C(64) C(65) 1(3) no
C(63) Pt(1) C(60) C(67) 100(1) no
C(63) Pt(1) C(64) C(65) -120(2) no
C(63) Pt(1) C(67) C(66) 43(1) no
C(63) C(64) Pt(1) C(67) 100(1) no
C(63) C(64) C(65) C(66) -52(2) no
C(64) Pt(1) C(60) C(67) 67(1) no
C(64) Pt(1) C(67) C(66) 8(1) no
C(64) C(63) Pt(1) C(67) -77(1) no
C(64) C(65) C(66) C(67) -25(2) no
C(65) C(64) Pt(1) C(67) -21(1) no
